data_7015140
loop_
_publ_author_name
'Baker, Michael L.'
'Bianchi, Alberto'
'Carretta, Stefano'
'Collison, David'
'Docherty, Rebecca J.'
'McLnnes, Eric J. L.'
'McRobbie, Andrew'
'Muryn, Christopher A.'
'Mutka, Hannu'
'Piligkos, Stergios'
'Rancan, Marzio'
'Santini, Paolo'
'Timco, Grigore A.'
'Tregenna-Piggott, Philip L W'
'Tuna, Floriana'
'G\"udel, Hans U'
'Winpenny, Richard E. P.'

_publ_section_title
;
 Varying spin state composition by the choice of capping ligand in a
 family of molecular chains: detailed analysis of magnetic properties
 of chromium(III) horseshoes.
;
_journal_issue 12
_journal_name_full 'Dalton transactions (Cambridge, England : 2003)'
_journal_page_first 2725
_journal_page_last 2734
_journal_paper_doi 10.1039/c0dt01243b
_journal_volume 40
_journal_year 2011
_chemical_formula_sum 'C66 H119 Cr6 F7 N2 O24'
_chemical_formula_weight 1769.63
_chemical_name_systematic
;
?
;
_space_group_IT_number 2
_symmetry_cell_setting triclinic
_symmetry_space_group_name_Hall '-P 1'
_symmetry_space_group_name_H-M 'P -1'
_atom_sites_solution_hydrogens geom
_atom_sites_solution_primary direct
_atom_sites_solution_secondary difmap
_audit_creation_method SHELXL-97
_cell_angle_alpha 100.750(4)
_cell_angle_beta 98.088(4)
_cell_angle_gamma 108.911(4)
_cell_formula_units_Z 2.00000
_cell_length_a 11.8455(5)
_cell_length_b 17.3967(9)
_cell_length_c 24.6928(11)
_cell_measurement_reflns_used 10442
_cell_measurement_temperature 100(2)
_cell_measurement_theta_max 28.2663
_cell_measurement_theta_min 2.9482
_cell_volume 4617.3(4)
_computing_cell_refinement
;
CrysAlis RED, Oxford Diffraction Ltd.,
Version 1.171.34.9 (release 08-12-2009 CrysAlis171 .NET)
(compiled Dec 8 2009,17:31:18)
;
_computing_data_collection
;
CrysAlis CCD, Oxford Diffraction Ltd.,
Version 1.171.34.9 (release 08-12-2009 CrysAlis171 .NET)
(compiled Dec 8 2009,17:31:18)
;
_computing_data_reduction
;
CrysAlis RED, Oxford Diffraction Ltd.,
Version 1.171.34.9 (release 08-12-2009 CrysAlis171 .NET)
(compiled Dec 8 2009,17:31:18)
;
_computing_molecular_graphics 'SHELXL-97 (Sheldrick, 1997)'
_computing_publication_material 'SHELXL-97 (Sheldrick, 1997)'
_computing_structure_refinement 'SHELXL-97 (Sheldrick, 1997)'
_computing_structure_solution 'SHELXS-97 (Sheldrick, 1990)'
_diffrn_ambient_temperature 100(2)
_diffrn_detector_area_resol_mean 8.3367
_diffrn_measured_fraction_theta_full 0.996
_diffrn_measured_fraction_theta_max 0.996
_diffrn_measurement_device_type 'Oxford Diffraction XCalibur 2'
_diffrn_measurement_method 'phi and omega'
_diffrn_radiation_monochromator graphite
_diffrn_radiation_source 'Enhance (Mo) X-ray Source'
_diffrn_radiation_type MoK\a
_diffrn_radiation_wavelength 0.71073
_diffrn_reflns_av_R_equivalents 0.0000
_diffrn_reflns_av_sigmaI/netI 0.0712
_diffrn_reflns_limit_h_max 14
_diffrn_reflns_limit_h_min -13
_diffrn_reflns_limit_k_max 20
_diffrn_reflns_limit_k_min -20
_diffrn_reflns_limit_l_max 29
_diffrn_reflns_limit_l_min -29
_diffrn_reflns_number 32120
_diffrn_reflns_theta_full 25.03
_diffrn_reflns_theta_max 25.03
_diffrn_reflns_theta_min 3.72
_exptl_absorpt_coefficient_mu 0.757
_exptl_absorpt_correction_T_max 0.9281
_exptl_absorpt_correction_T_min 0.5825
_exptl_absorpt_correction_type multi-scan
_exptl_absorpt_process_details
;
CrysAlis RED, Oxford Diffraction Ltd.,
Version 1.171.34.9 (release 08-12-2009 CrysAlis171 .NET)
(compiled Dec 8 2009,17:31:18)
Empirical absorption correction using spherical harmonics,
implemented in SCALE3 ABSPACK scaling algorithm.
;
_exptl_crystal_colour Green
_exptl_crystal_density_diffrn 1.266
_exptl_crystal_density_method 'not measured'
_exptl_crystal_description Plate
_exptl_crystal_F_000 1838
_exptl_crystal_size_max 0.80
_exptl_crystal_size_mid 0.40
_exptl_crystal_size_min 0.10
_refine_diff_density_max 1.252
_refine_diff_density_min -1.239
_refine_diff_density_rms 0.159
_refine_ls_extinction_method none
_refine_ls_goodness_of_fit_ref 1.102
_refine_ls_hydrogen_treatment constr
_refine_ls_matrix_type full
_refine_ls_number_parameters 1048
_refine_ls_number_reflns 32120
_refine_ls_number_restraints 1919
_refine_ls_restrained_S_all 1.086
_refine_ls_R_factor_all 0.1402
_refine_ls_R_factor_gt 0.0982
_refine_ls_shift/su_max 0.001
_refine_ls_shift/su_mean 0.000
_refine_ls_structure_factor_coef Fsqd
_refine_ls_weighting_details 'calc w=1/[\s^2^(Fo^2^)+(0.0898P)^2^+84.9472P] where P=(Fo^2^+2Fc^2^)/3'
_refine_ls_weighting_scheme calc
_refine_ls_wR_factor_gt 0.2540
_refine_ls_wR_factor_ref 0.2775
_reflns_number_gt 23612
_reflns_number_total 32120
_reflns_threshold_expression >2sigma(I)
_cod_data_source_file c0dt01243b.txt
_cod_data_source_block e:\ccdpc\orepw1400\testtwin
_cod_depositor_comments
;
The following automatic conversions were performed:
'_symmetry_cell_setting' value 'Triclinic' changed to 'triclinic'
according to '/home/saulius/struct/CIF-dictionaries/cif_core.dic'
dictionary named 'cif_core.dic' version 2.4.1 from 2010-06-29.

Automatic conversion script
Id: cif_fix_enum 1555 2011-01-17 13:19:09Z saulius 
;
_cod_original_sg_symbol_H-M P-1
_cod_database_code 7015140
_cell_oxdiff_length_a 11.8455(5)
_cell_oxdiff_length_b 17.3967(9)
_cell_oxdiff_length_c 24.6928(11)
_cell_oxdiff_angle_alpha 100.750(4)
_cell_oxdiff_angle_beta 98.088(4)
_cell_oxdiff_angle_gamma 108.911(4)
_cell_oxdiff_volume 4617.3(4)
_cell_oxdiff_measurement_reflns_used 10442
_cell_oxdiff_twin_number 2

loop_
_symmetry_equiv_pos_as_xyz
'x, y, z'
'-x, -y, -z'

loop_
_atom_site_label
_atom_site_type_symbol
_atom_site_fract_x
_atom_site_fract_y
_atom_site_fract_z
_atom_site_U_iso_or_equiv
_atom_site_adp_type
_atom_site_occupancy
_atom_site_symmetry_multiplicity
_atom_site_calc_flag
_atom_site_refinement_flags
_atom_site_disorder_assembly
_atom_site_disorder_group
Cr1 Cr 0.72584(13) 1.09871(9) 0.33371(6) 0.0293(4) Uani 1 1 d . A .
Cr2 Cr 0.49182(12) 1.06361(8) 0.22452(6) 0.0219(3) Uani 1 1 d . A .
Cr3 Cr 0.23164(11) 0.89615(8) 0.16596(5) 0.0183(3) Uani 1 1 d . A .
Cr4 Cr 0.16373(11) 0.69081(8) 0.15782(5) 0.0154(3) Uani 1 1 d . A .
Cr5 Cr 0.25663(11) 0.59209(8) 0.24943(5) 0.0167(3) Uani 1 1 d . A .
Cr6 Cr 0.52845(12) 0.62907(9) 0.33573(5) 0.0208(3) Uani 1 1 d . A .
F1 F 0.5613(4) 1.0383(3) 0.29054(19) 0.0251(11) Uani 1 1 d . . .
F2 F 0.4053(4) 0.9455(3) 0.19408(18) 0.0203(10) Uani 1 1 d . . .
F3 F 0.2347(4) 0.8063(3) 0.19848(17) 0.0179(10) Uani 1 1 d . . .
F4 F 0.2905(3) 0.6702(3) 0.20245(16) 0.0148(9) Uani 1 1 d . . .
F5 F 0.4014(4) 0.6648(3) 0.30217(18) 0.0219(11) Uani 1 1 d . . .
F6 F 0.6446(4) 0.7304(3) 0.33401(19) 0.0263(12) Uani 1 1 d . . .
F9 F 0.7499(4) 0.9971(3) 0.33107(19) 0.0319(13) Uani 1 1 d . . .
N1 N 0.5676(6) 0.8479(4) 0.2971(3) 0.0224(16) Uani 1 1 d . . .
H1A H 0.6321 0.8974 0.3133 0.027 Uiso 1 1 calc R . .
H1B H 0.5850 0.8064 0.3108 0.027 Uiso 1 1 calc R . .
N2 N 0.8016(16) 0.9327(10) 0.5019(6) 0.115(5) Uani 1 1 d . . .
O1 O 0.6977(6) 1.2054(4) 0.3369(3) 0.0406(19) Uani 1 1 d . . .
O2 O 0.5739(5) 1.1846(3) 0.2541(3) 0.0302(15) Uani 1 1 d . . .
O3 O 0.7869(5) 1.1086(4) 0.2631(2) 0.0250(14) Uani 1 1 d . . .
O4 O 0.6268(5) 1.0559(4) 0.1894(2) 0.0247(14) Uani 1 1 d . . .
O7 O 0.3583(5) 1.0732(3) 0.2613(3) 0.0307(15) Uani 1 1 d . . .
O8 O 0.2018(5) 0.9510(3) 0.2357(2) 0.0230(13) Uani 1 1 d . . .
O9 O 0.2652(5) 0.8407(3) 0.0968(2) 0.0206(13) Uani 1 1 d . . .
O10 O 0.2705(5) 0.7147(3) 0.1037(2) 0.0192(12) Uani 1 1 d . . .
O11 O 0.0565(5) 0.8429(4) 0.1349(2) 0.0238(13) Uani 1 1 d . . .
O12 O 0.0327(4) 0.7070(3) 0.1094(2) 0.0197(13) Uani 1 1 d . . .
O13 O 0.0915(5) 0.5720(3) 0.1195(2) 0.0171(12) Uani 1 1 d . . .
O14 O 0.1092(5) 0.5165(3) 0.1938(2) 0.0210(13) Uani 1 1 d . . .
O15 O 0.0583(5) 0.6746(3) 0.2123(2) 0.0167(12) Uani 1 1 d . . .
O16 O 0.1612(5) 0.6508(3) 0.2868(2) 0.0184(12) Uani 1 1 d . . .
O17 O 0.3477(5) 0.5328(3) 0.2102(2) 0.0204(13) Uani 1 1 d . . .
O18 O 0.5422(5) 0.5768(3) 0.2586(2) 0.0200(13) Uani 1 1 d . . .
O19 O 0.2205(5) 0.5130(4) 0.2963(2) 0.0237(13) Uani 1 1 d . . .
O20 O 0.4055(5) 0.5208(3) 0.3378(2) 0.0203(13) Uani 1 1 d . . .
O21 O 0.6638(6) 1.0909(4) 0.4016(3) 0.0360(17) Uani 1 1 d . . .
O22 O 0.8910(6) 1.1605(4) 0.3763(2) 0.0398(19) Uani 1 1 d . . .
O23 O 0.5061(5) 0.6804(4) 0.4085(2) 0.0276(14) Uani 1 1 d . . .
O24 O 0.6543(5) 0.5926(4) 0.3702(2) 0.0254(14) Uani 1 1 d . . .
C1 C 0.6340(17) 1.2296(10) 0.2975(9) 0.039(3) Uani 0.588(9) 1 d PDU A 1
C2 C 0.6448(12) 1.3198(10) 0.3101(6) 0.047(3) Uani 0.588(9) 1 d PDU A 1
C3 C 0.7784(12) 1.3737(11) 0.3137(8) 0.060(3) Uani 0.588(9) 1 d PDU A 1
H3A H 0.8310 1.3681 0.3459 0.090 Uiso 0.588(9) 1 calc PR A 1
H3B H 0.7864 1.4326 0.3185 0.090 Uiso 0.588(9) 1 calc PR A 1
H3C H 0.8030 1.3548 0.2788 0.090 Uiso 0.588(9) 1 calc PR A 1
C4 C 0.6091(15) 1.3424(10) 0.3661(6) 0.052(3) Uani 0.588(9) 1 d PDU A 1
H4A H 0.5314 1.2998 0.3665 0.078 Uiso 0.588(9) 1 calc PR A 1
H4B H 0.6003 1.3972 0.3708 0.078 Uiso 0.588(9) 1 calc PR A 1
H4C H 0.6727 1.3448 0.3971 0.078 Uiso 0.588(9) 1 calc PR A 1
C5 C 0.5608(16) 1.3340(12) 0.2631(7) 0.067(3) Uani 0.588(9) 1 d PDU A 1
H5A H 0.5721 1.3086 0.2263 0.100 Uiso 0.588(9) 1 calc PR A 1
H5B H 0.5810 1.3944 0.2672 0.100 Uiso 0.588(9) 1 calc PR A 1
H5C H 0.4755 1.3082 0.2657 0.100 Uiso 0.588(9) 1 calc PR A 1
C1A C 0.660(3) 1.2288(12) 0.3032(15) 0.039(3) Uani 0.412(9) 1 d PDU A 2
C2A C 0.7005(17) 1.3219(13) 0.3100(8) 0.047(3) Uani 0.412(9) 1 d PDU A 2
C3A C 0.742(2) 1.3428(16) 0.2570(9) 0.060(3) Uani 0.412(9) 1 d PDU A 2
H3A1 H 0.7517 1.2938 0.2341 0.090 Uiso 0.412(9) 1 calc PR A 2
H3A2 H 0.8206 1.3899 0.2679 0.090 Uiso 0.412(9) 1 calc PR A 2
H3A3 H 0.6810 1.3582 0.2350 0.090 Uiso 0.412(9) 1 calc PR A 2
C4A C 0.8131(18) 1.3693(15) 0.3584(9) 0.052(3) Uani 0.412(9) 1 d PDU A 2
H4A1 H 0.7943 1.3556 0.3936 0.078 Uiso 0.412(9) 1 calc PR A 2
H4A2 H 0.8353 1.4298 0.3625 0.078 Uiso 0.412(9) 1 calc PR A 2
H4A3 H 0.8816 1.3528 0.3499 0.078 Uiso 0.412(9) 1 calc PR A 2
C5A C 0.594(2) 1.3490(18) 0.3201(12) 0.067(3) Uani 0.412(9) 1 d PDU A 2
H5A1 H 0.5187 1.3091 0.2942 0.100 Uiso 0.412(9) 1 calc PR A 2
H5A2 H 0.6092 1.4050 0.3136 0.100 Uiso 0.412(9) 1 calc PR A 2
H5A3 H 0.5854 1.3505 0.3592 0.100 Uiso 0.412(9) 1 calc PR A 2
C6 C 0.7406(8) 1.0868(5) 0.2120(4) 0.0247(18) Uani 1 1 d U A .
C7 C 0.8248(12) 1.1002(7) 0.1723(5) 0.0256(17) Uani 0.711(9) 1 d PDU A 1
C8 C 0.7674(11) 1.1194(9) 0.1192(5) 0.034(2) Uani 0.711(9) 1 d PDU A 1
H8A H 0.6967 1.0700 0.0976 0.052 Uiso 0.711(9) 1 calc PR A 1
H8B H 0.8279 1.1335 0.0958 0.052 Uiso 0.711(9) 1 calc PR A 1
H8C H 0.7410 1.1668 0.1301 0.052 Uiso 0.711(9) 1 calc PR A 1
C9 C 0.8437(10) 1.0171(7) 0.1554(5) 0.028(2) Uani 0.711(9) 1 d PDU A 1
H9A H 0.8862 1.0064 0.1886 0.042 Uiso 0.711(9) 1 calc PR A 1
H9B H 0.8928 1.0197 0.1265 0.042 Uiso 0.711(9) 1 calc PR A 1
H9C H 0.7641 0.9716 0.1402 0.042 Uiso 0.711(9) 1 calc PR A 1
C10 C 0.9472(10) 1.1709(8) 0.2012(5) 0.030(2) Uani 0.711(9) 1 d PDU A 1
H10A H 0.9334 1.2235 0.2131 0.045 Uiso 0.711(9) 1 calc PR A 1
H10B H 1.0019 1.1772 0.1747 0.045 Uiso 0.711(9) 1 calc PR A 1
H10C H 0.9846 1.1572 0.2344 0.045 Uiso 0.711(9) 1 calc PR A 1
C7A C 0.833(3) 1.0916(15) 0.1723(11) 0.0256(17) Uani 0.289(9) 1 d PDU A 2
C8A C 0.769(3) 1.0455(18) 0.1109(10) 0.034(2) Uani 0.289(9) 1 d PDU A 2
H8A1 H 0.7017 1.0644 0.0994 0.052 Uiso 0.289(9) 1 calc PR A 2
H8A2 H 0.7361 0.9850 0.1076 0.052 Uiso 0.289(9) 1 calc PR A 2
H8A3 H 0.8273 1.0578 0.0864 0.052 Uiso 0.289(9) 1 calc PR A 2
C9A C 0.926(2) 1.0526(17) 0.1905(11) 0.028(2) Uani 0.289(9) 1 d PDU A 2
H9A1 H 0.9533 1.0299 0.1573 0.042 Uiso 0.289(9) 1 calc PR A 2
H9A2 H 0.8886 1.0073 0.2079 0.042 Uiso 0.289(9) 1 calc PR A 2
H9A3 H 0.9970 1.0955 0.2178 0.042 Uiso 0.289(9) 1 calc PR A 2
C10A C 0.892(3) 1.1855(14) 0.1774(12) 0.030(2) Uani 0.289(9) 1 d PDU A 2
H10D H 0.9223 1.2153 0.2174 0.045 Uiso 0.289(9) 1 calc PR A 2
H10E H 0.8312 1.2057 0.1601 0.045 Uiso 0.289(9) 1 calc PR A 2
H10F H 0.9603 1.1958 0.1581 0.045 Uiso 0.289(9) 1 calc PR A 2
O5 O 0.4159(5) 1.0853(4) 0.1555(2) 0.0262(14) Uani 1 1 d . . .
O6 O 0.2284(5) 0.9875(4) 0.1312(2) 0.0268(14) Uani 1 1 d . . .
C11 C 0.3091(9) 1.0533(6) 0.1285(4) 0.0314(19) Uani 1 1 d U A .
C12 C 0.2703(14) 1.0913(10) 0.0793(7) 0.035(2) Uani 0.555(10) 1 d PDU A 1
C13 C 0.1458(14) 1.0964(13) 0.0839(9) 0.049(3) Uani 0.555(10) 1 d PDU A 1
H13A H 0.1170 1.1186 0.0532 0.074 Uiso 0.555(10) 1 calc PR A 1
H13B H 0.1529 1.1336 0.1203 0.074 Uiso 0.555(10) 1 calc PR A 1
H13C H 0.0873 1.0403 0.0811 0.074 Uiso 0.555(10) 1 calc PR A 1
C14 C 0.2595(17) 1.0334(10) 0.0230(6) 0.047(3) Uani 0.555(10) 1 d PDU A 1
H14A H 0.2138 0.9753 0.0231 0.071 Uiso 0.555(10) 1 calc PR A 1
H14B H 0.3414 1.0384 0.0170 0.071 Uiso 0.555(10) 1 calc PR A 1
H14C H 0.2164 1.0491 -0.0075 0.071 Uiso 0.555(10) 1 calc PR A 1
C15 C 0.3676(18) 1.1784(11) 0.0871(9) 0.045(3) Uani 0.555(10) 1 d PDU A 1
H15A H 0.3375 1.2080 0.0617 0.068 Uiso 0.555(10) 1 calc PR A 1
H15B H 0.4428 1.1723 0.0782 0.068 Uiso 0.555(10) 1 calc PR A 1
H15C H 0.3845 1.2106 0.1262 0.068 Uiso 0.555(10) 1 calc PR A 1
C12A C 0.2659(16) 1.1091(12) 0.0949(8) 0.035(2) Uani 0.445(10) 1 d PDU A 2
C13A C 0.236(2) 1.1761(13) 0.1346(9) 0.049(3) Uani 0.445(10) 1 d PDU A 2
H13D H 0.1659 1.1856 0.1147 0.074 Uiso 0.445(10) 1 calc PR A 2
H13E H 0.3069 1.2286 0.1462 0.074 Uiso 0.445(10) 1 calc PR A 2
H13F H 0.2159 1.1565 0.1680 0.074 Uiso 0.445(10) 1 calc PR A 2
C14A C 0.1484(19) 1.0551(13) 0.0526(9) 0.047(3) Uani 0.445(10) 1 d PDU A 2
H14D H 0.0993 1.0893 0.0452 0.071 Uiso 0.445(10) 1 calc PR A 2
H14E H 0.1023 1.0093 0.0678 0.071 Uiso 0.445(10) 1 calc PR A 2
H14F H 0.1676 1.0316 0.0173 0.071 Uiso 0.445(10) 1 calc PR A 2
C15A C 0.370(2) 1.1539(16) 0.0685(11) 0.045(3) Uani 0.445(10) 1 d PDU A 2
H15D H 0.3858 1.1124 0.0410 0.068 Uiso 0.445(10) 1 calc PR A 2
H15E H 0.4437 1.1852 0.0981 0.068 Uiso 0.445(10) 1 calc PR A 2
H15F H 0.3462 1.1928 0.0494 0.068 Uiso 0.445(10) 1 calc PR A 2
C16 C 0.2627(7) 1.0212(5) 0.2680(4) 0.0227(18) Uani 1 1 d U A .
C17 C 0.2214(8) 1.0467(5) 0.3235(4) 0.040(2) Uani 1 1 d DU . .
C18 C 0.2672(13) 1.1414(5) 0.3431(5) 0.081(4) Uani 1 1 d DU A .
H18A H 0.2405 1.1576 0.3778 0.121 Uiso 1 1 calc R . .
H18B H 0.2340 1.1641 0.3137 0.121 Uiso 1 1 calc R . .
H18C H 0.3567 1.1639 0.3503 0.121 Uiso 1 1 calc R . .
C19 C 0.2845(14) 1.0125(10) 0.3656(5) 0.094(4) Uani 1 1 d DU A .
H19A H 0.3733 1.0407 0.3720 0.141 Uiso 1 1 calc R . .
H19B H 0.2628 0.9521 0.3507 0.141 Uiso 1 1 calc R . .
H19C H 0.2584 1.0227 0.4014 0.141 Uiso 1 1 calc R . .
C20 C 0.0824(8) 1.0095(8) 0.3138(6) 0.083(4) Uani 1 1 d DU A .
H20A H 0.0580 1.0166 0.3501 0.124 Uiso 1 1 calc R . .
H20B H 0.0536 0.9496 0.2950 0.124 Uiso 1 1 calc R . .
H20C H 0.0464 1.0383 0.2899 0.124 Uiso 1 1 calc R . .
C21 C 0.2988(7) 0.7791(5) 0.0844(3) 0.0178(16) Uani 1 1 d U A .
C22 C 0.3856(7) 0.7849(5) 0.0435(3) 0.0237(18) Uani 1 1 d DU . .
C23 C 0.4104(9) 0.7036(6) 0.0248(4) 0.039(2) Uani 1 1 d DU A .
H23A H 0.4448 0.6888 0.0581 0.058 Uiso 1 1 calc R . .
H23B H 0.4686 0.7119 -0.0001 0.058 Uiso 1 1 calc R . .
H23C H 0.3337 0.6581 0.0044 0.058 Uiso 1 1 calc R . .
C24 C 0.5071(7) 0.8550(6) 0.0748(4) 0.035(2) Uani 1 1 d DU A .
H24A H 0.4923 0.9066 0.0888 0.052 Uiso 1 1 calc R . .
H24B H 0.5628 0.8647 0.0488 0.052 Uiso 1 1 calc R . .
H24C H 0.5439 0.8384 0.1066 0.052 Uiso 1 1 calc R . .
C25 C 0.3305(8) 0.8098(6) -0.0076(3) 0.032(2) Uani 1 1 d DU A .
H25A H 0.2519 0.7657 -0.0272 0.047 Uiso 1 1 calc R . .
H25B H 0.3864 0.8169 -0.0336 0.047 Uiso 1 1 calc R . .
H25C H 0.3179 0.8626 0.0052 0.047 Uiso 1 1 calc R . .
C26 C -0.0031(7) 0.7660(6) 0.1084(3) 0.0226(18) Uani 1 1 d U A .
C27 C -0.1264(8) 0.7483(6) 0.0714(4) 0.035(2) Uani 1 1 d DU . .
C28 C -0.1052(11) 0.7386(10) 0.0118(4) 0.076(4) Uani 1 1 d DU A .
H28A H -0.0398 0.7891 0.0097 0.114 Uiso 1 1 calc R . .
H28B H -0.1806 0.7308 -0.0144 0.114 Uiso 1 1 calc R . .
H28C H -0.0816 0.6897 0.0016 0.114 Uiso 1 1 calc R . .
C29 C -0.1697(9) 0.8219(7) 0.0846(5) 0.056(3) Uani 1 1 d DU A .
H29A H -0.1779 0.8323 0.1240 0.084 Uiso 1 1 calc R . .
H29B H -0.2491 0.8087 0.0596 0.084 Uiso 1 1 calc R . .
H29C H -0.1100 0.8721 0.0787 0.084 Uiso 1 1 calc R . .
C30 C -0.2176(10) 0.6707(8) 0.0812(6) 0.093(5) Uani 1 1 d DU A .
H30A H -0.1948 0.6677 0.1203 0.140 Uiso 1 1 calc R . .
H30B H -0.2175 0.6207 0.0553 0.140 Uiso 1 1 calc R . .
H30C H -0.2995 0.6737 0.0745 0.140 Uiso 1 1 calc R . .
C31 C 0.0664(7) 0.5102(5) 0.1429(3) 0.0196(18) Uani 1 1 d U A .
C32 C -0.0240(7) 0.4271(5) 0.1082(3) 0.0228(17) Uani 1 1 d DU . .
C33 C 0.0242(9) 0.3582(5) 0.1184(4) 0.043(2) Uani 1 1 d DU A .
H33A H 0.0989 0.3652 0.1040 0.064 Uiso 1 1 calc R . .
H33B H -0.0378 0.3032 0.0989 0.064 Uiso 1 1 calc R . .
H33C H 0.0423 0.3620 0.1590 0.064 Uiso 1 1 calc R . .
C34 C -0.0459(8) 0.4261(5) 0.0462(3) 0.029(2) Uani 1 1 d DU A .
H34A H -0.0868 0.4654 0.0398 0.043 Uiso 1 1 calc R . .
H34B H -0.0976 0.3694 0.0240 0.043 Uiso 1 1 calc R . .
H34C H 0.0325 0.4428 0.0346 0.043 Uiso 1 1 calc R . .
C35 C -0.1421(8) 0.4165(7) 0.1291(4) 0.049(3) Uani 1 1 d DU A .
H35A H -0.1249 0.4253 0.1703 0.074 Uiso 1 1 calc R . .
H35B H -0.2013 0.3597 0.1117 0.074 Uiso 1 1 calc R . .
H35C H -0.1759 0.4576 0.1189 0.074 Uiso 1 1 calc R . .
C36 C 0.0769(7) 0.6714(5) 0.2636(3) 0.0193(17) Uani 1 1 d U A .
C37 C -0.0138(7) 0.6851(5) 0.2972(3) 0.0271(18) Uani 1 1 d DU . .
C38 C -0.0873(9) 0.7317(6) 0.2707(4) 0.041(2) Uani 1 1 d DU A .
H38A H -0.0315 0.7860 0.2683 0.061 Uiso 1 1 calc R . .
H38B H -0.1444 0.7407 0.2941 0.061 Uiso 1 1 calc R . .
H38C H -0.1332 0.6983 0.2328 0.061 Uiso 1 1 calc R . .
C39 C 0.0511(10) 0.7370(7) 0.3579(4) 0.050(3) Uani 1 1 d DU A .
H39A H 0.0921 0.7056 0.3771 0.075 Uiso 1 1 calc R . .
H39B H -0.0093 0.7480 0.3785 0.075 Uiso 1 1 calc R . .
H39C H 0.1117 0.7903 0.3568 0.075 Uiso 1 1 calc R . .
C40 C -0.0991(8) 0.5975(5) 0.2969(4) 0.034(2) Uani 1 1 d DU A .
H40A H -0.1315 0.5637 0.2578 0.051 Uiso 1 1 calc R . .
H40B H -0.1669 0.6021 0.3142 0.051 Uiso 1 1 calc R . .
H40C H -0.0537 0.5708 0.3183 0.051 Uiso 1 1 calc R . .
C41 C 0.4599(7) 0.5405(5) 0.2149(3) 0.0214(17) Uani 1 1 d U A .
C42 C 0.4923(7) 0.5044(6) 0.1615(4) 0.034(2) Uani 1 1 d DU . .
C43 C 0.6251(8) 0.5158(8) 0.1704(5) 0.063(3) Uani 1 1 d DU A .
H43A H 0.6748 0.5750 0.1877 0.094 Uiso 1 1 calc R . .
H43B H 0.6451 0.4983 0.1340 0.094 Uiso 1 1 calc R . .
H43C H 0.6424 0.4815 0.1955 0.094 Uiso 1 1 calc R . .
C44 C 0.4673(12) 0.5555(8) 0.1193(5) 0.068(3) Uani 1 1 d DU A .
H44A H 0.3812 0.5499 0.1133 0.102 Uiso 1 1 calc R . .
H44B H 0.4859 0.5343 0.0833 0.102 Uiso 1 1 calc R . .
H44C H 0.5191 0.6147 0.1347 0.102 Uiso 1 1 calc R . .
C45 C 0.4070(11) 0.4144(7) 0.1373(5) 0.075(4) Uani 1 1 d DU A .
H45A H 0.4113 0.3823 0.1658 0.113 Uiso 1 1 calc R . .
H45B H 0.4314 0.3898 0.1040 0.113 Uiso 1 1 calc R . .
H45C H 0.3232 0.4125 0.1266 0.113 Uiso 1 1 calc R . .
C46 C 0.2932(8) 0.4872(6) 0.3239(4) 0.0289(19) Uani 1 1 d U A .
C47 C 0.2350(12) 0.3959(10) 0.3297(6) 0.033(2) Uani 0.573(10) 1 d PDU A 1
C48 C 0.2413(15) 0.3364(10) 0.2771(6) 0.041(3) Uani 0.573(10) 1 d PDU A 1
H48A H 0.3267 0.3495 0.2740 0.061 Uiso 0.573(10) 1 calc PR A 1
H48B H 0.1944 0.3433 0.2435 0.061 Uiso 0.573(10) 1 calc PR A 1
H48C H 0.2068 0.2784 0.2802 0.061 Uiso 0.573(10) 1 calc PR A 1
C49 C 0.1003(12) 0.3728(12) 0.3322(8) 0.040(3) Uani 0.573(10) 1 d PDU A 1
H49A H 0.0682 0.3156 0.3370 0.060 Uiso 0.573(10) 1 calc PR A 1
H49B H 0.0541 0.3759 0.2970 0.060 Uiso 0.573(10) 1 calc PR A 1
H49C H 0.0921 0.4121 0.3641 0.060 Uiso 0.573(10) 1 calc PR A 1
C50 C 0.309(2) 0.386(2) 0.3822(9) 0.036(3) Uani 0.573(10) 1 d PDU A 1
H50A H 0.2866 0.3259 0.3812 0.054 Uiso 0.573(10) 1 calc PR A 1
H50B H 0.2912 0.4146 0.4162 0.054 Uiso 0.573(10) 1 calc PR A 1
H50C H 0.3964 0.4100 0.3829 0.054 Uiso 0.573(10) 1 calc PR A 1
C47A C 0.2329(16) 0.4189(12) 0.3531(7) 0.033(2) Uani 0.427(10) 1 d PDU A 2
C48A C 0.132(2) 0.3511(13) 0.3071(8) 0.041(3) Uani 0.427(10) 1 d PDU A 2
H48D H 0.0935 0.3034 0.3225 0.061 Uiso 0.427(10) 1 calc PR A 2
H48E H 0.1670 0.3325 0.2757 0.061 Uiso 0.427(10) 1 calc PR A 2
H48F H 0.0707 0.3737 0.2936 0.061 Uiso 0.427(10) 1 calc PR A 2
C49A C 0.1718(19) 0.4548(13) 0.3965(8) 0.040(3) Uani 0.427(10) 1 d PDU A 2
H49D H 0.1113 0.4088 0.4062 0.060 Uiso 0.427(10) 1 calc PR A 2
H49E H 0.1312 0.4890 0.3807 0.060 Uiso 0.427(10) 1 calc PR A 2
H49F H 0.2338 0.4896 0.4306 0.060 Uiso 0.427(10) 1 calc PR A 2
C50A C 0.327(3) 0.386(3) 0.3789(13) 0.036(3) Uani 0.427(10) 1 d PDU A 2
H50D H 0.3934 0.4319 0.4061 0.054 Uiso 0.427(10) 1 calc PR A 2
H50E H 0.3593 0.3602 0.3490 0.054 Uiso 0.427(10) 1 calc PR A 2
H50F H 0.2872 0.3432 0.3983 0.054 Uiso 0.427(10) 1 calc PR A 2
C51 C 0.9258(9) 1.1724(6) 0.4291(4) 0.038(2) Uani 1 1 d U A .
C52 C 0.8531(10) 1.1482(7) 0.4661(4) 0.044(2) Uani 1 1 d U . .
H52 H 0.8922 1.1567 0.5042 0.053 Uiso 1 1 calc R A .
C53 C 0.7264(9) 1.1119(6) 0.4516(4) 0.036(2) Uani 1 1 d U A .
C54 C 1.0629(10) 1.2150(7) 0.4511(4) 0.048(3) Uani 1 1 d U . .
H54A H 1.1032 1.1754 0.4396 0.072 Uiso 1 1 calc R A .
H54B H 1.0810 1.2332 0.4924 0.072 Uiso 1 1 calc R . .
H54C H 1.0931 1.2638 0.4356 0.072 Uiso 1 1 calc R . .
C55 C 0.6556(11) 1.0928(7) 0.4964(4) 0.049(3) Uani 1 1 d U . .
H55A H 0.5732 1.0930 0.4847 0.074 Uiso 1 1 calc R A .
H55B H 0.6974 1.1355 0.5319 0.074 Uiso 1 1 calc R . .
H55C H 0.6502 1.0375 0.5020 0.074 Uiso 1 1 calc R . .
C56 C 0.6898(8) 0.6029(6) 0.4226(4) 0.0297(19) Uani 1 1 d U A .
C57 C 0.6472(8) 0.6429(6) 0.4647(4) 0.0344(19) Uani 1 1 d U . .
H57 H 0.6792 0.6444 0.5025 0.041 Uiso 1 1 calc R A .
C58 C 0.5629(9) 0.6806(6) 0.4564(4) 0.034(2) Uani 1 1 d U A .
C59 C 0.7886(10) 0.5705(7) 0.4381(4) 0.046(3) Uani 1 1 d U . .
H59A H 0.7590 0.5098 0.4221 0.069 Uiso 1 1 calc R A .
H59B H 0.8126 0.5825 0.4793 0.069 Uiso 1 1 calc R . .
H59C H 0.8595 0.5979 0.4232 0.069 Uiso 1 1 calc R . .
C60 C 0.5302(11) 0.7277(9) 0.5067(5) 0.062(3) Uani 1 1 d U . .
H60A H 0.6003 0.7787 0.5263 0.093 Uiso 1 1 calc R A .
H60B H 0.5089 0.6917 0.5327 0.093 Uiso 1 1 calc R . .
H60C H 0.4603 0.7428 0.4934 0.093 Uiso 1 1 calc R . .
C70 C 0.4562(8) 0.8554(6) 0.3148(4) 0.028(2) Uani 1 1 d U . .
H70A H 0.3853 0.8034 0.2962 0.033 Uiso 1 1 calc R . .
H70B H 0.4398 0.9026 0.3027 0.033 Uiso 1 1 calc R . .
C71 C 0.4707(10) 0.8701(6) 0.3774(4) 0.042(3) Uani 1 1 d U . .
H71A H 0.4842 0.8226 0.3894 0.063 Uiso 1 1 calc R . .
H71B H 0.3965 0.8757 0.3880 0.063 Uiso 1 1 calc R . .
H71C H 0.5408 0.9216 0.3960 0.063 Uiso 1 1 calc R . .
C72 C 0.5581(7) 0.8285(6) 0.2354(3) 0.0227(18) Uani 1 1 d U . .
H72A H 0.5449 0.8744 0.2202 0.027 Uiso 1 1 calc R . .
H72B H 0.4875 0.7761 0.2170 0.027 Uiso 1 1 calc R . .
C73 C 0.6731(8) 0.8184(7) 0.2229(4) 0.036(2) Uani 1 1 d U . .
H73A H 0.7416 0.8719 0.2381 0.054 Uiso 1 1 calc R . .
H73B H 0.6642 0.8009 0.1819 0.054 Uiso 1 1 calc R . .
H73C H 0.6890 0.7757 0.2403 0.054 Uiso 1 1 calc R . .
C74 C 0.8366(12) 0.9199(7) 0.4622(5) 0.055(3) Uani 1 1 d U . .
C75 C 0.8742(10) 0.9038(6) 0.4105(4) 0.044(3) Uani 1 1 d U . .
H75A H 0.8256 0.8463 0.3888 0.067 Uiso 1 1 calc R . .
H75B H 0.9609 0.9109 0.4183 0.067 Uiso 1 1 calc R . .
H75C H 0.8620 0.9432 0.3887 0.067 Uiso 1 1 calc R . .

loop_
_atom_site_aniso_label
_atom_site_aniso_U_11
_atom_site_aniso_U_22
_atom_site_aniso_U_33
_atom_site_aniso_U_23
_atom_site_aniso_U_13
_atom_site_aniso_U_12
Cr1 0.0298(8) 0.0262(8) 0.0195(7) 0.0057(6) 0.0052(6) -0.0061(7)
Cr2 0.0180(7) 0.0158(7) 0.0323(8) 0.0135(6) 0.0064(6) 0.0020(6)
Cr3 0.0167(7) 0.0173(7) 0.0242(7) 0.0141(5) 0.0052(6) 0.0053(6)
Cr4 0.0157(6) 0.0137(7) 0.0168(6) 0.0091(5) 0.0028(5) 0.0027(5)
Cr5 0.0143(6) 0.0147(7) 0.0216(7) 0.0098(5) 0.0015(5) 0.0040(5)
Cr6 0.0167(7) 0.0246(8) 0.0206(7) 0.0111(5) -0.0005(6) 0.0056(6)
F1 0.027(3) 0.018(3) 0.025(3) 0.0080(19) 0.006(2) -0.001(2)
F2 0.012(2) 0.019(3) 0.028(3) 0.016(2) -0.0003(19) -0.0005(19)
F3 0.024(2) 0.011(2) 0.014(2) 0.0074(17) -0.0021(19) 0.0011(19)
F4 0.006(2) 0.016(2) 0.016(2) 0.0054(17) 0.0003(17) -0.0037(18)
F5 0.016(2) 0.026(3) 0.023(2) 0.014(2) 0.0010(19) 0.005(2)
F6 0.020(2) 0.030(3) 0.025(3) 0.010(2) 0.000(2) 0.006(2)
F9 0.025(3) 0.033(3) 0.024(3) 0.008(2) -0.004(2) -0.003(2)
N1 0.019(4) 0.023(4) 0.024(4) 0.012(3) 0.000(3) 0.003(3)
N2 0.180(15) 0.121(13) 0.099(11) 0.062(9) 0.081(11) 0.087(12)
O1 0.053(4) 0.029(4) 0.021(3) -0.001(3) 0.012(3) -0.007(3)
O2 0.032(4) 0.013(3) 0.042(4) 0.008(3) 0.010(3) 0.000(3)
O3 0.023(3) 0.023(3) 0.020(3) 0.007(2) 0.005(2) -0.004(3)
O4 0.020(3) 0.026(3) 0.027(3) 0.015(3) 0.003(3) 0.003(3)
O7 0.031(4) 0.011(3) 0.060(4) 0.019(3) 0.028(3) 0.008(3)
O8 0.026(3) 0.012(3) 0.033(3) 0.010(2) 0.011(3) 0.005(3)
O9 0.021(3) 0.015(3) 0.028(3) 0.016(2) 0.002(2) 0.004(2)
O10 0.028(3) 0.010(3) 0.021(3) 0.006(2) 0.007(3) 0.007(2)
O11 0.021(3) 0.023(3) 0.030(3) 0.017(3) 0.003(3) 0.007(3)
O12 0.013(3) 0.021(3) 0.031(3) 0.020(3) 0.003(2) 0.007(2)
O13 0.016(3) 0.014(3) 0.022(3) 0.010(2) 0.004(2) 0.003(2)
O14 0.012(3) 0.021(3) 0.023(3) 0.013(2) -0.007(2) -0.001(2)
O15 0.019(3) 0.014(3) 0.020(3) 0.016(2) 0.004(2) 0.003(2)
O16 0.022(3) 0.020(3) 0.015(3) 0.009(2) 0.004(2) 0.007(2)
O17 0.020(3) 0.021(3) 0.022(3) 0.011(2) -0.001(2) 0.009(2)
O18 0.017(3) 0.017(3) 0.027(3) 0.010(2) 0.000(2) 0.007(2)
O19 0.022(3) 0.025(3) 0.029(3) 0.014(3) 0.009(3) 0.008(3)
O20 0.019(3) 0.022(3) 0.021(3) 0.010(2) -0.001(2) 0.010(3)
O21 0.032(4) 0.039(4) 0.029(4) 0.012(3) 0.007(3) 0.001(3)
O22 0.039(4) 0.037(4) 0.021(3) 0.001(3) 0.009(3) -0.013(3)
O23 0.029(3) 0.032(4) 0.020(3) 0.007(3) 0.003(3) 0.009(3)
O24 0.019(3) 0.032(4) 0.025(3) 0.013(3) 0.002(3) 0.007(3)
C1 0.041(5) 0.026(4) 0.045(4) 0.009(3) 0.023(4) -0.002(4)
C2 0.050(5) 0.026(4) 0.056(4) 0.005(3) 0.019(4) 0.000(4)
C3 0.063(6) 0.028(6) 0.074(6) 0.014(5) 0.025(5) -0.009(6)
C4 0.050(6) 0.024(6) 0.068(6) 0.000(5) 0.024(5) -0.004(5)
C5 0.076(6) 0.041(6) 0.076(6) 0.003(6) 0.009(6) 0.023(6)
C1A 0.041(5) 0.026(4) 0.045(4) 0.009(3) 0.023(4) -0.002(4)
C2A 0.050(5) 0.026(4) 0.056(4) 0.005(3) 0.019(4) 0.000(4)
C3A 0.063(6) 0.028(6) 0.074(6) 0.014(5) 0.025(5) -0.009(6)
C4A 0.050(6) 0.024(6) 0.068(6) 0.000(5) 0.024(5) -0.004(5)
C5A 0.076(6) 0.041(6) 0.076(6) 0.003(6) 0.009(6) 0.023(6)
C6 0.027(4) 0.018(4) 0.029(4) 0.012(3) 0.010(3) 0.003(3)
C7 0.028(3) 0.024(3) 0.024(3) 0.010(3) 0.014(3) 0.001(3)
C8 0.030(5) 0.041(5) 0.031(4) 0.013(4) 0.007(4) 0.009(5)
C9 0.019(5) 0.034(5) 0.026(5) 0.007(4) 0.009(4) 0.001(4)
C10 0.021(5) 0.036(4) 0.029(5) 0.012(4) 0.014(4) 0.001(4)
C7A 0.028(3) 0.024(3) 0.024(3) 0.010(3) 0.014(3) 0.001(3)
C8A 0.030(5) 0.041(5) 0.031(4) 0.013(4) 0.007(4) 0.009(5)
C9A 0.019(5) 0.034(5) 0.026(5) 0.007(4) 0.009(4) 0.001(4)
C10A 0.021(5) 0.036(4) 0.029(5) 0.012(4) 0.014(4) 0.001(4)
O5 0.023(3) 0.024(3) 0.035(4) 0.016(3) 0.008(3) 0.007(3)
O6 0.021(3) 0.019(3) 0.034(3) 0.013(3) -0.001(3) -0.002(3)
C11 0.036(4) 0.034(4) 0.043(4) 0.031(4) 0.021(4) 0.020(4)
C12 0.038(4) 0.034(4) 0.049(5) 0.037(3) 0.010(4) 0.020(3)
C13 0.053(5) 0.047(6) 0.070(7) 0.040(5) 0.013(5) 0.033(5)
C14 0.059(6) 0.039(6) 0.053(6) 0.032(4) 0.001(5) 0.022(5)
C15 0.060(5) 0.038(6) 0.048(8) 0.035(5) 0.014(5) 0.015(5)
C12A 0.038(4) 0.034(4) 0.049(5) 0.037(3) 0.010(4) 0.020(3)
C13A 0.053(5) 0.047(6) 0.070(7) 0.040(5) 0.013(5) 0.033(5)
C14A 0.059(6) 0.039(6) 0.053(6) 0.032(4) 0.001(5) 0.022(5)
C15A 0.060(5) 0.038(6) 0.048(8) 0.035(5) 0.014(5) 0.015(5)
C16 0.023(4) 0.020(4) 0.036(4) 0.018(3) 0.011(4) 0.015(4)
C17 0.048(5) 0.024(4) 0.053(5) 0.012(4) 0.023(4) 0.011(4)
C18 0.115(9) 0.021(5) 0.089(8) -0.023(5) 0.067(8) 0.004(5)
C19 0.145(10) 0.120(10) 0.048(7) 0.030(7) 0.034(7) 0.078(9)
C20 0.047(6) 0.072(9) 0.109(10) -0.015(7) 0.051(6) 0.003(6)
C21 0.013(4) 0.016(4) 0.022(4) 0.010(3) -0.003(3) 0.003(3)
C22 0.021(4) 0.027(4) 0.020(4) 0.012(3) 0.003(3) 0.001(3)
C23 0.033(5) 0.044(5) 0.045(6) 0.019(4) 0.011(4) 0.017(4)
C24 0.016(4) 0.051(6) 0.032(5) 0.014(4) 0.008(4) 0.001(4)
C25 0.031(5) 0.039(5) 0.026(4) 0.017(4) 0.009(4) 0.010(4)
C26 0.014(4) 0.042(5) 0.025(4) 0.025(4) 0.010(3) 0.015(4)
C27 0.022(4) 0.042(5) 0.041(4) 0.019(4) 0.000(4) 0.011(4)
C28 0.066(7) 0.130(11) 0.033(5) 0.000(6) -0.012(5) 0.058(7)
C29 0.032(5) 0.069(7) 0.066(7) 0.003(6) -0.007(5) 0.032(5)
C30 0.032(6) 0.080(8) 0.146(11) 0.068(8) -0.027(7) -0.011(6)
C31 0.021(4) 0.013(4) 0.017(4) 0.006(3) 0.002(3) -0.005(3)
C32 0.021(4) 0.019(4) 0.019(4) 0.006(3) 0.001(3) -0.004(3)
C33 0.049(6) 0.011(4) 0.050(6) 0.002(4) -0.012(5) 0.000(4)
C34 0.038(5) 0.012(4) 0.024(4) 0.005(3) -0.001(4) -0.003(4)
C35 0.025(5) 0.049(6) 0.045(6) -0.014(5) 0.011(4) -0.011(4)
C36 0.018(4) 0.011(4) 0.028(4) 0.010(3) 0.003(3) 0.002(3)
C37 0.023(4) 0.032(4) 0.033(4) 0.021(3) 0.010(3) 0.010(3)
C38 0.044(6) 0.054(6) 0.050(6) 0.028(5) 0.026(5) 0.037(5)
C39 0.059(7) 0.057(7) 0.045(5) 0.007(5) 0.013(5) 0.037(5)
C40 0.029(5) 0.038(5) 0.044(5) 0.022(4) 0.021(4) 0.010(4)
C41 0.022(4) 0.013(4) 0.030(4) 0.013(3) 0.004(3) 0.004(3)
C42 0.027(4) 0.041(5) 0.028(4) 0.012(3) 0.001(3) 0.006(4)
C43 0.049(5) 0.088(9) 0.046(7) 0.007(6) 0.017(5) 0.021(6)
C44 0.079(8) 0.095(8) 0.051(6) 0.038(6) 0.029(6) 0.040(7)
C45 0.070(7) 0.051(6) 0.069(8) -0.024(5) 0.023(7) -0.005(6)
C46 0.028(4) 0.035(4) 0.033(4) 0.019(3) 0.014(4) 0.014(3)
C47 0.032(4) 0.033(4) 0.036(4) 0.024(3) 0.009(4) 0.006(3)
C48 0.043(6) 0.034(5) 0.038(5) 0.019(4) -0.001(4) 0.002(5)
C49 0.036(5) 0.041(7) 0.043(6) 0.025(5) 0.013(5) 0.002(5)
C50 0.039(6) 0.035(5) 0.033(5) 0.021(4) 0.004(5) 0.006(5)
C47A 0.032(4) 0.033(4) 0.036(4) 0.024(3) 0.009(4) 0.006(3)
C48A 0.043(6) 0.034(5) 0.038(5) 0.019(4) -0.001(4) 0.002(5)
C49A 0.036(5) 0.041(7) 0.043(6) 0.025(5) 0.013(5) 0.002(5)
C50A 0.039(6) 0.035(5) 0.033(5) 0.021(4) 0.004(5) 0.006(5)
C51 0.045(5) 0.034(5) 0.026(4) 0.008(4) 0.003(4) 0.006(4)
C52 0.052(4) 0.046(5) 0.025(4) 0.012(4) 0.004(4) 0.008(4)
C53 0.054(5) 0.028(5) 0.021(4) 0.011(4) 0.012(4) 0.004(4)
C54 0.047(5) 0.053(7) 0.029(5) 0.010(5) 0.000(5) 0.002(5)
C55 0.070(7) 0.042(6) 0.028(5) 0.013(4) 0.018(5) 0.005(6)
C56 0.030(4) 0.025(4) 0.029(4) 0.009(3) -0.003(4) 0.005(3)
C57 0.036(4) 0.042(5) 0.026(4) 0.015(4) 0.002(3) 0.014(3)
C58 0.034(5) 0.047(5) 0.019(4) 0.008(4) 0.003(4) 0.010(4)
C59 0.060(6) 0.036(6) 0.040(6) 0.000(4) -0.014(5) 0.029(5)
C60 0.066(7) 0.092(9) 0.035(6) 0.006(6) 0.007(5) 0.045(7)
C70 0.024(4) 0.025(5) 0.041(5) 0.014(4) 0.017(4) 0.011(4)
C71 0.050(6) 0.034(6) 0.040(5) 0.005(4) 0.021(5) 0.010(5)
C72 0.022(4) 0.026(5) 0.025(4) 0.013(3) 0.006(4) 0.011(4)
C73 0.036(5) 0.059(7) 0.018(5) 0.015(4) 0.013(4) 0.018(5)
C74 0.085(8) 0.048(7) 0.048(6) 0.027(5) 0.018(6) 0.034(6)
C75 0.053(6) 0.037(6) 0.038(5) 0.015(5) 0.002(5) 0.010(5)

loop_
_atom_type_symbol
_atom_type_description
_atom_type_scat_dispersion_real
_atom_type_scat_dispersion_imag
_atom_type_scat_source
C C 0.0033 0.0016 'International Tables Vol C Tables 4.2.6.8 and 6.1.1.4'
H H 0.0000 0.0000 'International Tables Vol C Tables 4.2.6.8 and 6.1.1.4'
N N 0.0061 0.0033 'International Tables Vol C Tables 4.2.6.8 and 6.1.1.4'
O O 0.0106 0.0060 'International Tables Vol C Tables 4.2.6.8 and 6.1.1.4'
F F 0.0171 0.0103 'International Tables Vol C Tables 4.2.6.8 and 6.1.1.4'
Cr Cr 0.3209 0.6236 'International Tables Vol C Tables 4.2.6.8 and 6.1.1.4'

loop_
_geom_angle_atom_site_label_1
_geom_angle_atom_site_label_2
_geom_angle_atom_site_label_3
_geom_angle
_geom_angle_site_symmetry_1
_geom_angle_site_symmetry_3
_geom_angle_publ_flag
F9 Cr1 F1 89.8(2) . . ?
F9 Cr1 O22 90.8(3) . . ?
F1 Cr1 O22 179.1(3) . . ?
F9 Cr1 O21 90.2(3) . . ?
F1 Cr1 O21 88.4(2) . . ?
O22 Cr1 O21 92.2(3) . . ?
F9 Cr1 O1 179.0(3) . . ?
F1 Cr1 O1 89.5(3) . . ?
O22 Cr1 O1 89.8(3) . . ?
O21 Cr1 O1 89.1(3) . . ?
F9 Cr1 O3 91.3(2) . . ?
F1 Cr1 O3 90.8(2) . . ?
O22 Cr1 O3 88.6(2) . . ?
O21 Cr1 O3 178.3(3) . . ?
O1 Cr1 O3 89.5(3) . . ?
F1 Cr2 F2 88.08(19) . . ?
F1 Cr2 O4 91.1(2) . . ?
F2 Cr2 O4 90.0(2) . . ?
F1 Cr2 O2 93.8(2) . . ?
F2 Cr2 O2 177.7(3) . . ?
O4 Cr2 O2 91.4(3) . . ?
F1 Cr2 O7 88.2(2) . . ?
F2 Cr2 O7 91.0(2) . . ?
O4 Cr2 O7 178.8(3) . . ?
O2 Cr2 O7 87.6(2) . . ?
F1 Cr2 O5 177.9(2) . . ?
F2 Cr2 O5 89.8(2) . . ?
O4 Cr2 O5 89.3(2) . . ?
O2 Cr2 O5 88.3(3) . . ?
O7 Cr2 O5 91.4(3) . . ?
F3 Cr3 F2 87.44(19) . . ?
F3 Cr3 O8 88.8(2) . . ?
F2 Cr3 O8 91.7(2) . . ?
F3 Cr3 O11 92.0(2) . . ?
F2 Cr3 O11 177.6(2) . . ?
O8 Cr3 O11 90.6(2) . . ?
F3 Cr3 O6 179.0(2) . . ?
F2 Cr3 O6 92.7(2) . . ?
O8 Cr3 O6 92.2(3) . . ?
O11 Cr3 O6 87.8(2) . . ?
F3 Cr3 O9 90.4(2) . . ?
F2 Cr3 O9 87.1(2) . . ?
O8 Cr3 O9 178.6(3) . . ?
O11 Cr3 O9 90.6(2) . . ?
O6 Cr3 O9 88.6(2) . . ?
F4 Cr4 F3 88.72(19) . . ?
F4 Cr4 O13 89.8(2) . . ?
F3 Cr4 O13 177.5(2) . . ?
F4 Cr4 O12 177.3(2) . . ?
F3 Cr4 O12 93.8(2) . . ?
O13 Cr4 O12 87.7(2) . . ?
F4 Cr4 O15 93.7(2) . . ?
F3 Cr4 O15 87.1(2) . . ?
O13 Cr4 O15 91.1(2) . . ?
O12 Cr4 O15 87.4(2) . . ?
F4 Cr4 O10 88.0(2) . . ?
F3 Cr4 O10 89.7(2) . . ?
O13 Cr4 O10 92.2(2) . . ?
O12 Cr4 O10 91.1(2) . . ?
O15 Cr4 O10 176.3(2) . . ?
F5 Cr5 F4 88.03(18) . . ?
F5 Cr5 O19 92.6(2) . . ?
F4 Cr5 O19 179.3(2) . . ?
F5 Cr5 O17 91.1(2) . . ?
F4 Cr5 O17 89.0(2) . . ?
O19 Cr5 O17 91.3(2) . . ?
F5 Cr5 O14 178.8(2) . . ?
F4 Cr5 O14 91.5(2) . . ?
O19 Cr5 O14 87.9(2) . . ?
O17 Cr5 O14 87.8(2) . . ?
F5 Cr5 O16 90.5(2) . . ?
F4 Cr5 O16 90.3(2) . . ?
O19 Cr5 O16 89.4(2) . . ?
O17 Cr5 O16 178.3(2) . . ?
O14 Cr5 O16 90.6(2) . . ?
F6 Cr6 O23 90.7(2) . . ?
F6 Cr6 F5 88.9(2) . . ?
O23 Cr6 F5 86.4(2) . . ?
F6 Cr6 O24 91.7(2) . . ?
O23 Cr6 O24 93.0(3) . . ?
F5 Cr6 O24 179.2(2) . . ?
F6 Cr6 O20 179.6(3) . . ?
O23 Cr6 O20 89.3(2) . . ?
F5 Cr6 O20 91.5(2) . . ?
O24 Cr6 O20 87.9(2) . . ?
F6 Cr6 O18 89.9(2) . . ?
O23 Cr6 O18 176.5(3) . . ?
F5 Cr6 O18 90.2(2) . . ?
O24 Cr6 O18 90.4(2) . . ?
O20 Cr6 O18 90.1(2) . . ?
Cr2 F1 Cr1 124.3(2) . . ?
Cr3 F2 Cr2 123.5(3) . . ?
Cr3 F3 Cr4 123.6(2) . . ?
Cr4 F4 Cr5 122.1(2) . . ?
Cr5 F5 Cr6 124.4(3) . . ?
C72 N1 C70 114.7(7) . . ?
C72 N1 H1A 108.6 . . ?
C70 N1 H1A 108.6 . . ?
C72 N1 H1B 108.6 . . ?
C70 N1 H1B 108.6 . . ?
H1A N1 H1B 107.6 . . ?
C1A O1 C1 9(2) . . ?
C1A O1 Cr1 130.3(15) . . ?
C1 O1 Cr1 130.6(8) . . ?
C1 O2 C1A 11.4(18) . . ?
C1 O2 Cr2 135.9(10) . . ?
C1A O2 Cr2 129.5(11) . . ?
C6 O3 Cr1 135.8(5) . . ?
C6 O4 Cr2 127.7(5) . . ?
C16 O7 Cr2 134.1(6) . . ?
C16 O8 Cr3 129.2(5) . . ?
C21 O9 Cr3 133.3(5) . . ?
C21 O10 Cr4 126.6(6) . . ?
C26 O11 Cr3 127.5(6) . . ?
C26 O12 Cr4 134.4(6) . . ?
C31 O13 Cr4 126.7(5) . . ?
C31 O14 Cr5 134.8(5) . . ?
C36 O15 Cr4 133.2(5) . . ?
C36 O16 Cr5 127.5(5) . . ?
C41 O17 Cr5 135.9(5) . . ?
C41 O18 Cr6 128.9(5) . . ?
C46 O19 Cr5 128.5(5) . . ?
C46 O20 Cr6 135.8(6) . . ?
C53 O21 Cr1 126.7(6) . . ?
C51 O22 Cr1 124.9(6) . . ?
C58 O23 Cr6 125.2(6) . . ?
C56 O24 Cr6 125.1(6) . . ?
O2 C1 O1 123.7(14) . . ?
O2 C1 C2 118.9(15) . . ?
O1 C1 C2 117.4(13) . . ?
C1 C2 C4 109.5(10) . . ?
C1 C2 C5 110.0(10) . . ?
C4 C2 C5 109.6(11) . . ?
C1 C2 C3 107.8(11) . . ?
C4 C2 C3 110.1(10) . . ?
C5 C2 C3 109.9(10) . . ?
O1 C1A O2 129.1(17) . . ?
O1 C1A C2A 118(2) . . ?
O2 C1A C2A 113(2) . . ?
C1A C2A C5A 108.1(17) . . ?
C1A C2A C3A 109.2(17) . . ?
C5A C2A C3A 111.7(17) . . ?
C1A C2A C4A 111.7(17) . . ?
C5A C2A C4A 111.1(15) . . ?
C3A C2A C4A 105.1(14) . . ?
C2A C3A H3A1 109.5 . . ?
C2A C3A H3A2 109.5 . . ?
H3A1 C3A H3A2 109.5 . . ?
C2A C3A H3A3 109.5 . . ?
H3A1 C3A H3A3 109.5 . . ?
H3A2 C3A H3A3 109.5 . . ?
C2A C4A H4A1 109.5 . . ?
C2A C4A H4A2 109.5 . . ?
H4A1 C4A H4A2 109.5 . . ?
C2A C4A H4A3 109.5 . . ?
H4A1 C4A H4A3 109.5 . . ?
H4A2 C4A H4A3 109.5 . . ?
C2A C5A H5A1 109.5 . . ?
C2A C5A H5A2 109.5 . . ?
H5A1 C5A H5A2 109.5 . . ?
C2A C5A H5A3 109.5 . . ?
H5A1 C5A H5A3 109.5 . . ?
H5A2 C5A H5A3 109.5 . . ?
O3 C6 O4 126.5(8) . . ?
O3 C6 C7 117.6(8) . . ?
O4 C6 C7 115.9(8) . . ?
O3 C6 C7A 115.2(11) . . ?
O4 C6 C7A 118.2(11) . . ?
C7 C6 C7A 7.2(11) . . ?
C6 C7 C9 105.0(9) . . ?
C6 C7 C10 111.0(9) . . ?
C9 C7 C10 110.3(10) . . ?
C6 C7 C8 111.5(10) . . ?
C9 C7 C8 108.8(10) . . ?
C10 C7 C8 110.0(10) . . ?
C10A C7A C9A 112.7(19) . . ?
C10A C7A C8A 110.1(18) . . ?
C9A C7A C8A 107.5(17) . . ?
C10A C7A C6 103.3(18) . . ?
C9A C7A C6 111.5(19) . . ?
C8A C7A C6 112(2) . . ?
C7A C8A H8A1 109.5 . . ?
C7A C8A H8A2 109.5 . . ?
H8A1 C8A H8A2 109.5 . . ?
C7A C8A H8A3 109.5 . . ?
H8A1 C8A H8A3 109.5 . . ?
H8A2 C8A H8A3 109.5 . . ?
C7A C9A H9A1 109.5 . . ?
C7A C9A H9A2 109.5 . . ?
H9A1 C9A H9A2 109.5 . . ?
C7A C9A H9A3 109.5 . . ?
H9A1 C9A H9A3 109.5 . . ?
H9A2 C9A H9A3 109.5 . . ?
C7A C10A H10D 109.5 . . ?
C7A C10A H10E 109.5 . . ?
H10D C10A H10E 109.5 . . ?
C7A C10A H10F 109.5 . . ?
H10D C10A H10F 109.5 . . ?
H10E C10A H10F 109.5 . . ?
C11 O5 Cr2 129.3(5) . . ?
C11 O6 Cr3 133.5(6) . . ?
O5 C11 O6 127.8(8) . . ?
O5 C11 C12A 114.9(10) . . ?
O6 C11 C12A 116.5(10) . . ?
O5 C11 C12 118.0(9) . . ?
O6 C11 C12 113.8(9) . . ?
C12A C11 C12 17.3(9) . . ?
C14 C12 C13 109.7(14) . . ?
C14 C12 C15 111.2(13) . . ?
C13 C12 C15 111.7(14) . . ?
C14 C12 C11 109.3(12) . . ?
C13 C12 C11 106.8(12) . . ?
C15 C12 C11 108.0(14) . . ?
C14A C12A C15A 114.1(16) . . ?
C14A C12A C13A 106.6(15) . . ?
C15A C12A C13A 108.4(15) . . ?
C14A C12A C11 108.8(15) . . ?
C15A C12A C11 108.4(17) . . ?
C13A C12A C11 110.6(15) . . ?
C12A C13A H13D 109.5 . . ?
C12A C13A H13E 109.5 . . ?
H13D C13A H13E 109.5 . . ?
C12A C13A H13F 109.5 . . ?
H13D C13A H13F 109.5 . . ?
H13E C13A H13F 109.5 . . ?
C12A C14A H14D 109.5 . . ?
C12A C14A H14E 109.5 . . ?
H14D C14A H14E 109.5 . . ?
C12A C14A H14F 109.5 . . ?
H14D C14A H14F 109.5 . . ?
H14E C14A H14F 109.5 . . ?
C12A C15A H15D 109.5 . . ?
C12A C15A H15E 109.5 . . ?
H15D C15A H15E 109.5 . . ?
C12A C15A H15F 109.5 . . ?
H15D C15A H15F 109.5 . . ?
H15E C15A H15F 109.5 . . ?
O8 C16 O7 126.2(8) . . ?
O8 C16 C17 118.0(7) . . ?
O7 C16 C17 115.7(7) . . ?
C18 C17 C19 109.4(10) . . ?
C18 C17 C20 110.8(9) . . ?
C19 C17 C20 112.7(10) . . ?
C18 C17 C16 109.3(7) . . ?
C19 C17 C16 104.4(8) . . ?
C20 C17 C16 110.0(8) . . ?
C17 C18 H18A 109.5 . . ?
C17 C18 H18B 109.5 . . ?
H18A C18 H18B 109.5 . . ?
C17 C18 H18C 109.5 . . ?
H18A C18 H18C 109.5 . . ?
H18B C18 H18C 109.5 . . ?
C17 C19 H19A 109.5 . . ?
C17 C19 H19B 109.5 . . ?
H19A C19 H19B 109.5 . . ?
C17 C19 H19C 109.5 . . ?
H19A C19 H19C 109.5 . . ?
H19B C19 H19C 109.5 . . ?
C17 C20 H20A 109.5 . . ?
C17 C20 H20B 109.5 . . ?
H20A C20 H20B 109.5 . . ?
C17 C20 H20C 109.5 . . ?
H20A C20 H20C 109.5 . . ?
H20B C20 H20C 109.5 . . ?
O9 C21 O10 126.2(8) . . ?
O9 C21 C22 116.4(7) . . ?
O10 C21 C22 117.4(7) . . ?
C21 C22 C24 106.7(6) . . ?
C21 C22 C25 107.8(7) . . ?
C24 C22 C25 109.3(7) . . ?
C21 C22 C23 113.4(7) . . ?
C24 C22 C23 108.4(7) . . ?
C25 C22 C23 111.0(7) . . ?
C22 C23 H23A 109.5 . . ?
C22 C23 H23B 109.5 . . ?
H23A C23 H23B 109.5 . . ?
C22 C23 H23C 109.5 . . ?
H23A C23 H23C 109.5 . . ?
H23B C23 H23C 109.5 . . ?
C22 C24 H24A 109.5 . . ?
C22 C24 H24B 109.5 . . ?
H24A C24 H24B 109.5 . . ?
C22 C24 H24C 109.5 . . ?
H24A C24 H24C 109.5 . . ?
H24B C24 H24C 109.5 . . ?
C22 C25 H25A 109.5 . . ?
C22 C25 H25B 109.5 . . ?
H25A C25 H25B 109.5 . . ?
C22 C25 H25C 109.5 . . ?
H25A C25 H25C 109.5 . . ?
H25B C25 H25C 109.5 . . ?
O12 C26 O11 125.9(7) . . ?
O12 C26 C27 118.2(8) . . ?
O11 C26 C27 115.8(8) . . ?
C26 C27 C30 108.3(8) . . ?
C26 C27 C28 104.9(7) . . ?
C30 C27 C28 114.3(10) . . ?
C26 C27 C29 111.6(8) . . ?
C30 C27 C29 109.7(9) . . ?
C28 C27 C29 107.9(9) . . ?
C27 C28 H28A 109.5 . . ?
C27 C28 H28B 109.5 . . ?
H28A C28 H28B 109.5 . . ?
C27 C28 H28C 109.5 . . ?
H28A C28 H28C 109.5 . . ?
H28B C28 H28C 109.5 . . ?
C27 C29 H29A 109.5 . . ?
C27 C29 H29B 109.5 . . ?
H29A C29 H29B 109.5 . . ?
C27 C29 H29C 109.5 . . ?
H29A C29 H29C 109.5 . . ?
H29B C29 H29C 109.5 . . ?
C27 C30 H30A 109.5 . . ?
C27 C30 H30B 109.5 . . ?
H30A C30 H30B 109.5 . . ?
C27 C30 H30C 109.5 . . ?
H30A C30 H30C 109.5 . . ?
H30B C30 H30C 109.5 . . ?
O14 C31 O13 123.7(7) . . ?
O14 C31 C32 118.4(7) . . ?
O13 C31 C32 117.9(7) . . ?
C31 C32 C34 110.9(6) . . ?
C31 C32 C35 105.8(7) . . ?
C34 C32 C35 109.8(7) . . ?
C31 C32 C33 108.8(7) . . ?
C34 C32 C33 110.8(7) . . ?
C35 C32 C33 110.6(7) . . ?
C32 C33 H33A 109.5 . . ?
C32 C33 H33B 109.5 . . ?
H33A C33 H33B 109.5 . . ?
C32 C33 H33C 109.5 . . ?
H33A C33 H33C 109.5 . . ?
H33B C33 H33C 109.5 . . ?
C32 C34 H34A 109.5 . . ?
C32 C34 H34B 109.5 . . ?
H34A C34 H34B 109.5 . . ?
C32 C34 H34C 109.5 . . ?
H34A C34 H34C 109.5 . . ?
H34B C34 H34C 109.5 . . ?
C32 C35 H35A 109.5 . . ?
C32 C35 H35B 109.5 . . ?
H35A C35 H35B 109.5 . . ?
C32 C35 H35C 109.5 . . ?
H35A C35 H35C 109.5 . . ?
H35B C35 H35C 109.5 . . ?
O16 C36 O15 124.3(8) . . ?
O16 C36 C37 117.7(7) . . ?
O15 C36 C37 117.7(7) . . ?
C36 C37 C40 105.6(7) . . ?
C36 C37 C38 111.5(7) . . ?
C40 C37 C38 109.8(7) . . ?
C36 C37 C39 110.8(7) . . ?
C40 C37 C39 111.1(7) . . ?
C38 C37 C39 108.0(8) . . ?
C37 C38 H38A 109.5 . . ?
C37 C38 H38B 109.5 . . ?
H38A C38 H38B 109.5 . . ?
C37 C38 H38C 109.5 . . ?
H38A C38 H38C 109.5 . . ?
H38B C38 H38C 109.5 . . ?
C37 C39 H39A 109.5 . . ?
C37 C39 H39B 109.5 . . ?
H39A C39 H39B 109.5 . . ?
C37 C39 H39C 109.5 . . ?
H39A C39 H39C 109.5 . . ?
H39B C39 H39C 109.5 . . ?
C37 C40 H40A 109.5 . . ?
C37 C40 H40B 109.5 . . ?
H40A C40 H40B 109.5 . . ?
C37 C40 H40C 109.5 . . ?
H40A C40 H40C 109.5 . . ?
H40B C40 H40C 109.5 . . ?
O18 C41 O17 125.6(8) . . ?
O18 C41 C42 119.3(7) . . ?
O17 C41 C42 115.0(7) . . ?
C43 C42 C41 111.8(8) . . ?
C43 C42 C45 113.8(9) . . ?
C41 C42 C45 109.5(7) . . ?
C43 C42 C44 107.9(8) . . ?
C41 C42 C44 105.7(8) . . ?
C45 C42 C44 107.7(9) . . ?
C42 C43 H43A 109.5 . . ?
C42 C43 H43B 109.5 . . ?
H43A C43 H43B 109.5 . . ?
C42 C43 H43C 109.5 . . ?
H43A C43 H43C 109.5 . . ?
H43B C43 H43C 109.5 . . ?
C42 C44 H44A 109.5 . . ?
C42 C44 H44B 109.5 . . ?
H44A C44 H44B 109.5 . . ?
C42 C44 H44C 109.5 . . ?
H44A C44 H44C 109.5 . . ?
H44B C44 H44C 109.5 . . ?
C42 C45 H45A 109.5 . . ?
C42 C45 H45B 109.5 . . ?
H45A C45 H45B 109.5 . . ?
C42 C45 H45C 109.5 . . ?
H45A C45 H45C 109.5 . . ?
H45B C45 H45C 109.5 . . ?
O20 C46 O19 126.6(8) . . ?
O20 C46 C47A 116.7(10) . . ?
O19 C46 C47A 115.3(10) . . ?
O20 C46 C47 117.5(9) . . ?
O19 C46 C47 114.7(9) . . ?
C47A C46 C47 24.2(8) . . ?
C48 C47 C49 107.1(12) . . ?
C48 C47 C50 109.5(14) . . ?
C49 C47 C50 111.1(14) . . ?
C48 C47 C46 107.8(11) . . ?
C49 C47 C46 112.3(12) . . ?
C50 C47 C46 108.9(17) . . ?
C48A C47A C49A 107.3(14) . . ?
C48A C47A C50A 111.9(17) . . ?
C49A C47A C50A 112.8(16) . . ?
C48A C47A C46 105.3(15) . . ?
C49A C47A C46 108.7(15) . . ?
C50A C47A C46 111(2) . . ?
C47A C48A H48D 109.5 . . ?
C47A C48A H48E 109.5 . . ?
H48D C48A H48E 109.5 . . ?
C47A C48A H48F 109.5 . . ?
H48D C48A H48F 109.5 . . ?
H48E C48A H48F 109.5 . . ?
C47A C49A H49D 109.5 . . ?
C47A C49A H49E 109.5 . . ?
H49D C49A H49E 109.5 . . ?
C47A C49A H49F 109.5 . . ?
H49D C49A H49F 109.5 . . ?
H49E C49A H49F 109.5 . . ?
C47A C50A H50D 109.5 . . ?
C47A C50A H50E 109.5 . . ?
H50D C50A H50E 109.5 . . ?
C47A C50A H50F 109.5 . . ?
H50D C50A H50F 109.5 . . ?
H50E C50A H50F 109.5 . . ?
O22 C51 C52 126.6(9) . . ?
O22 C51 C54 114.3(8) . . ?
C52 C51 C54 119.1(9) . . ?
C51 C52 C53 124.5(10) . . ?
C51 C52 H52 117.7 . . ?
C53 C52 H52 117.7 . . ?
O21 C53 C52 124.1(8) . . ?
O21 C53 C55 116.0(9) . . ?
C52 C53 C55 119.9(9) . . ?
C51 C54 H54A 109.5 . . ?
C51 C54 H54B 109.5 . . ?
H54A C54 H54B 109.5 . . ?
C51 C54 H54C 109.5 . . ?
H54A C54 H54C 109.5 . . ?
H54B C54 H54C 109.5 . . ?
C53 C55 H55A 109.5 . . ?
C53 C55 H55B 109.5 . . ?
H55A C55 H55B 109.5 . . ?
C53 C55 H55C 109.5 . . ?
H55A C55 H55C 109.5 . . ?
H55B C55 H55C 109.5 . . ?
O24 C56 C57 125.5(9) . . ?
O24 C56 C59 114.7(9) . . ?
C57 C56 C59 119.8(8) . . ?
C58 C57 C56 125.7(9) . . ?
C58 C57 H57 117.1 . . ?
C56 C57 H57 117.1 . . ?
O23 C58 C57 125.3(9) . . ?
O23 C58 C60 114.3(9) . . ?
C57 C58 C60 120.4(9) . . ?
C56 C59 H59A 109.5 . . ?
C56 C59 H59B 109.5 . . ?
H59A C59 H59B 109.5 . . ?
C56 C59 H59C 109.5 . . ?
H59A C59 H59C 109.5 . . ?
H59B C59 H59C 109.5 . . ?
C58 C60 H60A 109.5 . . ?
C58 C60 H60B 109.5 . . ?
H60A C60 H60B 109.5 . . ?
C58 C60 H60C 109.5 . . ?
H60A C60 H60C 109.5 . . ?
H60B C60 H60C 109.5 . . ?
N1 C70 C71 111.3(8) . . ?
N1 C70 H70A 109.4 . . ?
C71 C70 H70A 109.4 . . ?
N1 C70 H70B 109.4 . . ?
C71 C70 H70B 109.4 . . ?
H70A C70 H70B 108.0 . . ?
C70 C71 H71A 109.5 . . ?
C70 C71 H71B 109.5 . . ?
H71A C71 H71B 109.5 . . ?
C70 C71 H71C 109.5 . . ?
H71A C71 H71C 109.5 . . ?
H71B C71 H71C 109.5 . . ?
N1 C72 C73 109.5(7) . . ?
N1 C72 H72A 109.8 . . ?
C73 C72 H72A 109.8 . . ?
N1 C72 H72B 109.8 . . ?
C73 C72 H72B 109.8 . . ?
H72A C72 H72B 108.2 . . ?
C72 C73 H73A 109.5 . . ?
C72 C73 H73B 109.5 . . ?
H73A C73 H73B 109.5 . . ?
C72 C73 H73C 109.5 . . ?
H73A C73 H73C 109.5 . . ?
H73B C73 H73C 109.5 . . ?
N2 C74 C75 176.6(16) . . ?
C74 C75 H75A 109.5 . . ?
C74 C75 H75B 109.5 . . ?
H75A C75 H75B 109.5 . . ?
C74 C75 H75C 109.5 . . ?
H75A C75 H75C 109.5 . . ?
H75B C75 H75C 109.5 . . ?

loop_
_geom_bond_atom_site_label_1
_geom_bond_atom_site_label_2
_geom_bond_distance
_geom_bond_site_symmetry_2
_geom_bond_publ_flag
Cr1 F9 1.872(6) . ?
Cr1 F1 1.926(5) . ?
Cr1 O22 1.930(6) . ?
Cr1 O21 1.932(6) . ?
Cr1 O1 1.979(8) . ?
Cr1 O3 1.994(5) . ?
Cr2 F1 1.911(5) . ?
Cr2 F2 1.919(4) . ?
Cr2 O4 1.951(6) . ?
Cr2 O2 1.952(6) . ?
Cr2 O7 1.967(6) . ?
Cr2 O5 1.971(6) . ?
Cr3 F3 1.894(4) . ?
Cr3 F2 1.918(4) . ?
Cr3 O8 1.943(6) . ?
Cr3 O11 1.947(6) . ?
Cr3 O6 1.949(6) . ?
Cr3 O9 1.957(6) . ?
Cr4 F4 1.904(4) . ?
Cr4 F3 1.914(4) . ?
Cr4 O13 1.948(5) . ?
Cr4 O12 1.952(5) . ?
Cr4 O15 1.958(5) . ?
Cr4 O10 1.975(5) . ?
Cr5 F5 1.894(4) . ?
Cr5 F4 1.929(4) . ?
Cr5 O19 1.940(6) . ?
Cr5 O17 1.951(6) . ?
Cr5 O14 1.956(5) . ?
Cr5 O16 1.966(6) . ?
Cr6 F6 1.864(5) . ?
Cr6 O23 1.945(6) . ?
Cr6 F5 1.945(5) . ?
Cr6 O24 1.951(6) . ?
Cr6 O20 1.988(6) . ?
Cr6 O18 2.004(6) . ?
N1 C72 1.477(10) . ?
N1 C70 1.485(11) . ?
N1 H1A 0.9200 . ?
N1 H1B 0.9200 . ?
N2 C74 1.129(15) . ?
O1 C1A 1.10(3) . ?
O1 C1 1.36(2) . ?
O2 C1 1.17(2) . ?
O2 C1A 1.38(3) . ?
O3 C6 1.236(10) . ?
O4 C6 1.275(10) . ?
O7 C16 1.254(9) . ?
O8 C16 1.246(10) . ?
O9 C21 1.262(10) . ?
O10 C21 1.263(9) . ?
O11 C26 1.283(10) . ?
O12 C26 1.233(10) . ?
O13 C31 1.284(9) . ?
O14 C31 1.258(9) . ?
O15 C36 1.269(9) . ?
O16 C36 1.265(10) . ?
O17 C41 1.278(10) . ?
O18 C41 1.251(9) . ?
O19 C46 1.268(11) . ?
O20 C46 1.234(10) . ?
O21 C53 1.269(11) . ?
O22 C51 1.268(11) . ?
O23 C58 1.276(11) . ?
O24 C56 1.264(10) . ?
C1 C2 1.500(17) . ?
C2 C4 1.520(12) . ?
C2 C5 1.530(12) . ?
C2 C3 1.537(12) . ?
C3 H3A 0.9800 . ?
C3 H3B 0.9800 . ?
C3 H3C 0.9800 . ?
C4 H4A 0.9800 . ?
C4 H4B 0.9800 . ?
C4 H4C 0.9800 . ?
C5 H5A 0.9800 . ?
C5 H5B 0.9800 . ?
C5 H5C 0.9800 . ?
C1A C2A 1.500(19) . ?
C2A C5A 1.520(13) . ?
C2A C3A 1.527(13) . ?
C2A C4A 1.536(13) . ?
C3A H3A1 0.9800 . ?
C3A H3A2 0.9800 . ?
C3A H3A3 0.9800 . ?
C4A H4A1 0.9800 . ?
C4A H4A2 0.9800 . ?
C4A H4A3 0.9800 . ?
C5A H5A1 0.9800 . ?
C5A H5A2 0.9800 . ?
C5A H5A3 0.9800 . ?
C6 C7 1.490(17) . ?
C6 C7A 1.57(3) . ?
C7 C9 1.525(11) . ?
C7 C10 1.533(11) . ?
C7 C8 1.535(11) . ?
C8 H8A 0.9800 . ?
C8 H8B 0.9800 . ?
C8 H8C 0.9800 . ?
C9 H9A 0.9800 . ?
C9 H9B 0.9800 . ?
C9 H9C 0.9800 . ?
C10 H10A 0.9800 . ?
C10 H10B 0.9800 . ?
C10 H10C 0.9800 . ?
C7A C10A 1.526(14) . ?
C7A C9A 1.528(14) . ?
C7A C8A 1.534(14) . ?
C8A H8A1 0.9800 . ?
C8A H8A2 0.9800 . ?
C8A H8A3 0.9800 . ?
C9A H9A1 0.9800 . ?
C9A H9A2 0.9800 . ?
C9A H9A3 0.9800 . ?
C10A H10D 0.9800 . ?
C10A H10E 0.9800 . ?
C10A H10F 0.9800 . ?
O5 C11 1.234(11) . ?
O6 C11 1.252(10) . ?
C11 C12A 1.55(2) . ?
C11 C12 1.57(2) . ?
C12 C14 1.519(12) . ?
C12 C13 1.525(12) . ?
C12 C15 1.537(12) . ?
C13 H13A 0.9800 . ?
C13 H13B 0.9800 . ?
C13 H13C 0.9800 . ?
C14 H14A 0.9800 . ?
C14 H14B 0.9800 . ?
C14 H14C 0.9800 . ?
C15 H15A 0.9800 . ?
C15 H15B 0.9800 . ?
C15 H15C 0.9800 . ?
C12A C14A 1.513(13) . ?
C12A C15A 1.530(13) . ?
C12A C13A 1.543(13) . ?
C13A H13D 0.9800 . ?
C13A H13E 0.9800 . ?
C13A H13F 0.9800 . ?
C14A H14D 0.9800 . ?
C14A H14E 0.9800 . ?
C14A H14F 0.9800 . ?
C15A H15D 0.9800 . ?
C15A H15E 0.9800 . ?
C15A H15F 0.9800 . ?
C16 C17 1.555(13) . ?
C17 C18 1.515(10) . ?
C17 C19 1.515(11) . ?
C17 C20 1.525(10) . ?
C18 H18A 0.9800 . ?
C18 H18B 0.9800 . ?
C18 H18C 0.9800 . ?
C19 H19A 0.9800 . ?
C19 H19B 0.9800 . ?
C19 H19C 0.9800 . ?
C20 H20A 0.9800 . ?
C20 H20B 0.9800 . ?
C20 H20C 0.9800 . ?
C21 C22 1.533(11) . ?
C22 C24 1.534(9) . ?
C22 C25 1.536(9) . ?
C22 C23 1.538(10) . ?
C23 H23A 0.9800 . ?
C23 H23B 0.9800 . ?
C23 H23C 0.9800 . ?
C24 H24A 0.9800 . ?
C24 H24B 0.9800 . ?
C24 H24C 0.9800 . ?
C25 H25A 0.9800 . ?
C25 H25B 0.9800 . ?
C25 H25C 0.9800 . ?
C26 C27 1.514(11) . ?
C27 C30 1.516(10) . ?
C27 C28 1.516(10) . ?
C27 C29 1.525(10) . ?
C28 H28A 0.9800 . ?
C28 H28B 0.9800 . ?
C28 H28C 0.9800 . ?
C29 H29A 0.9800 . ?
C29 H29B 0.9800 . ?
C29 H29C 0.9800 . ?
C30 H30A 0.9800 . ?
C30 H30B 0.9800 . ?
C30 H30C 0.9800 . ?
C31 C32 1.499(10) . ?
C32 C34 1.513(8) . ?
C32 C35 1.526(9) . ?
C32 C33 1.532(10) . ?
C33 H33A 0.9800 . ?
C33 H33B 0.9800 . ?
C33 H33C 0.9800 . ?
C34 H34A 0.9800 . ?
C34 H34B 0.9800 . ?
C34 H34C 0.9800 . ?
C35 H35A 0.9800 . ?
C35 H35B 0.9800 . ?
C35 H35C 0.9800 . ?
C36 C37 1.499(12) . ?
C37 C40 1.528(9) . ?
C37 C38 1.529(9) . ?
C37 C39 1.541(10) . ?
C38 H38A 0.9800 . ?
C38 H38B 0.9800 . ?
C38 H38C 0.9800 . ?
C39 H39A 0.9800 . ?
C39 H39B 0.9800 . ?
C39 H39C 0.9800 . ?
C40 H40A 0.9800 . ?
C40 H40B 0.9800 . ?
C40 H40C 0.9800 . ?
C41 C42 1.506(12) . ?
C42 C43 1.500(10) . ?
C42 C45 1.512(10) . ?
C42 C44 1.545(10) . ?
C43 H43A 0.9800 . ?
C43 H43B 0.9800 . ?
C43 H43C 0.9800 . ?
C44 H44A 0.9800 . ?
C44 H44B 0.9800 . ?
C44 H44C 0.9800 . ?
C45 H45A 0.9800 . ?
C45 H45B 0.9800 . ?
C45 H45C 0.9800 . ?
C46 C47A 1.54(2) . ?
C46 C47 1.556(18) . ?
C47 C48 1.528(12) . ?
C47 C49 1.528(12) . ?
C47 C50 1.533(12) . ?
C48 H48A 0.9800 . ?
C48 H48B 0.9800 . ?
C48 H48C 0.9800 . ?
C49 H49A 0.9800 . ?
C49 H49B 0.9800 . ?
C49 H49C 0.9800 . ?
C50 H50A 0.9800 . ?
C50 H50B 0.9800 . ?
C50 H50C 0.9800 . ?
C47A C48A 1.520(13) . ?
C47A C49A 1.525(13) . ?
C47A C50A 1.526(13) . ?
C48A H48D 0.9800 . ?
C48A H48E 0.9800 . ?
C48A H48F 0.9800 . ?
C49A H49D 0.9800 . ?
C49A H49E 0.9800 . ?
C49A H49F 0.9800 . ?
C50A H50D 0.9800 . ?
C50A H50E 0.9800 . ?
C50A H50F 0.9800 . ?
C51 C52 1.371(13) . ?
C51 C54 1.518(14) . ?
C52 C53 1.390(14) . ?
C52 H52 0.9500 . ?
C53 C55 1.501(12) . ?
C54 H54A 0.9800 . ?
C54 H54B 0.9800 . ?
C54 H54C 0.9800 . ?
C55 H55A 0.9800 . ?
C55 H55B 0.9800 . ?
C55 H55C 0.9800 . ?
C56 C57 1.388(13) . ?
C56 C59 1.489(14) . ?
C57 C58 1.373(14) . ?
C57 H57 0.9500 . ?
C58 C60 1.525(14) . ?
C59 H59A 0.9800 . ?
C59 H59B 0.9800 . ?
C59 H59C 0.9800 . ?
C60 H60A 0.9800 . ?
C60 H60B 0.9800 . ?
C60 H60C 0.9800 . ?
C70 C71 1.494(12) . ?
C70 H70A 0.9900 . ?
C70 H70B 0.9900 . ?
C71 H71A 0.9800 . ?
C71 H71B 0.9800 . ?
C71 H71C 0.9800 . ?
C72 C73 1.495(12) . ?
C72 H72A 0.9900 . ?
C72 H72B 0.9900 . ?
C73 H73A 0.9800 . ?
C73 H73B 0.9800 . ?
C73 H73C 0.9800 . ?
C74 C75 1.418(15) . ?
C75 H75A 0.9800 . ?
C75 H75B 0.9800 . ?
C75 H75C 0.9800 . ?

loop_
_geom_hbond_atom_site_label_D
_geom_hbond_atom_site_label_H
_geom_hbond_atom_site_label_A
_geom_hbond_distance_DH
_geom_hbond_distance_HA
_geom_hbond_distance_DA
_geom_hbond_angle_DHA
_geom_hbond_site_symmetry_A
N1 H1A F9 0.92 1.77 2.674(8) 168.3 .
N1 H1B F6 0.92 1.83 2.741(9) 170.1 .

loop_
_geom_torsion_atom_site_label_1
_geom_torsion_atom_site_label_2
_geom_torsion_atom_site_label_3
_geom_torsion_atom_site_label_4
_geom_torsion
_geom_torsion_site_symmetry_1
_geom_torsion_site_symmetry_2
_geom_torsion_site_symmetry_3
_geom_torsion_site_symmetry_4
_geom_torsion_publ_flag
F2 Cr2 F1 Cr1 143.9(3) . . . . ?
O4 Cr2 F1 Cr1 53.9(3) . . . . ?
O2 Cr2 F1 Cr1 -37.6(3) . . . . ?
O7 Cr2 F1 Cr1 -125.1(3) . . . . ?
O5 Cr2 F1 Cr1 155(7) . . . . ?
F9 Cr1 F1 Cr2 -130.0(3) . . . . ?
O22 Cr1 F1 Cr2 7(19) . . . . ?
O21 Cr1 F1 Cr2 139.8(4) . . . . ?
O1 Cr1 F1 Cr2 50.7(3) . . . . ?
O3 Cr1 F1 Cr2 -38.7(3) . . . . ?
F3 Cr3 F2 Cr2 -141.7(3) . . . . ?
O8 Cr3 F2 Cr2 -53.0(3) . . . . ?
O11 Cr3 F2 Cr2 141(5) . . . . ?
O6 Cr3 F2 Cr2 39.2(3) . . . . ?
O9 Cr3 F2 Cr2 127.7(3) . . . . ?
F1 Cr2 F2 Cr3 126.7(3) . . . . ?
O4 Cr2 F2 Cr3 -142.2(3) . . . . ?
O2 Cr2 F2 Cr3 -15(6) . . . . ?
O7 Cr2 F2 Cr3 38.5(3) . . . . ?
O5 Cr2 F2 Cr3 -52.9(3) . . . . ?
F2 Cr3 F3 Cr4 -127.9(3) . . . . ?
O8 Cr3 F3 Cr4 140.3(3) . . . . ?
O11 Cr3 F3 Cr4 49.8(3) . . . . ?
O6 Cr3 F3 Cr4 -28(13) . . . . ?
O9 Cr3 F3 Cr4 -40.8(3) . . . . ?
F4 Cr4 F3 Cr3 146.7(3) . . . . ?
O13 Cr4 F3 Cr3 -161(5) . . . . ?
O12 Cr4 F3 Cr3 -32.3(3) . . . . ?
O15 Cr4 F3 Cr3 -119.5(3) . . . . ?
O10 Cr4 F3 Cr3 58.7(3) . . . . ?
F3 Cr4 F4 Cr5 120.3(3) . . . . ?
O13 Cr4 F4 Cr5 -57.8(3) . . . . ?
O12 Cr4 F4 Cr5 -81(4) . . . . ?
O15 Cr4 F4 Cr5 33.3(3) . . . . ?
O10 Cr4 F4 Cr5 -150.0(3) . . . . ?
F5 Cr5 F4 Cr4 -144.7(3) . . . . ?
O19 Cr5 F4 Cr4 11(20) . . . . ?
O17 Cr5 F4 Cr4 124.2(3) . . . . ?
O14 Cr5 F4 Cr4 36.4(3) . . . . ?
O16 Cr5 F4 Cr4 -54.2(3) . . . . ?
F4 Cr5 F5 Cr6 -130.4(3) . . . . ?
O19 Cr5 F5 Cr6 49.9(3) . . . . ?
O17 Cr5 F5 Cr6 -41.4(3) . . . . ?
O14 Cr5 F5 Cr6 -64(11) . . . . ?
O16 Cr5 F5 Cr6 139.4(3) . . . . ?
F6 Cr6 F5 Cr5 144.4(3) . . . . ?
O23 Cr6 F5 Cr5 -124.8(3) . . . . ?
O24 Cr6 F5 Cr5 -79(17) . . . . ?
O20 Cr6 F5 Cr5 -35.6(3) . . . . ?
O18 Cr6 F5 Cr5 54.5(3) . . . . ?
F9 Cr1 O1 C1A -97(16) . . . . ?
F1 Cr1 O1 C1A -49(2) . . . . ?
O22 Cr1 O1 C1A 130(2) . . . . ?
O21 Cr1 O1 C1A -138(2) . . . . ?
O3 Cr1 O1 C1A 42(2) . . . . ?
F9 Cr1 O1 C1 -85(16) . . . . ?
F1 Cr1 O1 C1 -37.6(12) . . . . ?
O22 Cr1 O1 C1 141.7(12) . . . . ?
O21 Cr1 O1 C1 -126.0(12) . . . . ?
O3 Cr1 O1 C1 53.2(12) . . . . ?
F1 Cr2 O2 C1 -7.1(16) . . . . ?
F2 Cr2 O2 C1 134(6) . . . . ?
O4 Cr2 O2 C1 -98.3(16) . . . . ?
O7 Cr2 O2 C1 81.0(16) . . . . ?
O5 Cr2 O2 C1 172.5(16) . . . . ?
F1 Cr2 O2 C1A 5.8(19) . . . . ?
F2 Cr2 O2 C1A 147(6) . . . . ?
O4 Cr2 O2 C1A -85.4(18) . . . . ?
O7 Cr2 O2 C1A 93.8(19) . . . . ?
O5 Cr2 O2 C1A -174.7(19) . . . . ?
F9 Cr1 O3 C6 90.7(9) . . . . ?
F1 Cr1 O3 C6 0.8(9) . . . . ?
O22 Cr1 O3 C6 -178.5(9) . . . . ?
O21 Cr1 O3 C6 -61(9) . . . . ?
O1 Cr1 O3 C6 -88.7(9) . . . . ?
F1 Cr2 O4 C6 -44.8(7) . . . . ?
F2 Cr2 O4 C6 -132.9(7) . . . . ?
O2 Cr2 O4 C6 49.0(7) . . . . ?
O7 Cr2 O4 C6 11(13) . . . . ?
O5 Cr2 O4 C6 137.3(7) . . . . ?
F1 Cr2 O7 C16 -80.2(8) . . . . ?
F2 Cr2 O7 C16 7.9(8) . . . . ?
O4 Cr2 O7 C16 -136(12) . . . . ?
O2 Cr2 O7 C16 -174.0(8) . . . . ?
O5 Cr2 O7 C16 97.7(8) . . . . ?
F3 Cr3 O8 C16 121.7(7) . . . . ?
F2 Cr3 O8 C16 34.3(7) . . . . ?
O11 Cr3 O8 C16 -146.3(7) . . . . ?
O6 Cr3 O8 C16 -58.5(7) . . . . ?
O9 Cr3 O8 C16 67(10) . . . . ?
F3 Cr3 O9 C21 -12.1(7) . . . . ?
F2 Cr3 O9 C21 75.4(7) . . . . ?
O8 Cr3 O9 C21 42(10) . . . . ?
O11 Cr3 O9 C21 -104.1(7) . . . . ?
O6 Cr3 O9 C21 168.2(7) . . . . ?
F4 Cr4 O10 C21 -128.2(6) . . . . ?
F3 Cr4 O10 C21 -39.5(6) . . . . ?
O13 Cr4 O10 C21 142.1(6) . . . . ?
O12 Cr4 O10 C21 54.4(6) . . . . ?
O15 Cr4 O10 C21 -11(4) . . . . ?
F3 Cr3 O11 C26 -45.8(6) . . . . ?
F2 Cr3 O11 C26 31(6) . . . . ?
O8 Cr3 O11 C26 -134.6(6) . . . . ?
O6 Cr3 O11 C26 133.2(6) . . . . ?
O9 Cr3 O11 C26 44.6(6) . . . . ?
F4 Cr4 O12 C26 -166(4) . . . . ?
F3 Cr4 O12 C26 -7.7(7) . . . . ?
O13 Cr4 O12 C26 170.4(7) . . . . ?
O15 Cr4 O12 C26 79.2(7) . . . . ?
O10 Cr4 O12 C26 -97.5(7) . . . . ?
F4 Cr4 O13 C31 50.7(7) . . . . ?
F3 Cr4 O13 C31 -1(6) . . . . ?
O12 Cr4 O13 C31 -130.4(7) . . . . ?
O15 Cr4 O13 C31 -43.0(7) . . . . ?
O10 Cr4 O13 C31 138.7(7) . . . . ?
F5 Cr5 O14 C31 -52(12) . . . . ?
F4 Cr5 O14 C31 13.8(8) . . . . ?
O19 Cr5 O14 C31 -166.5(8) . . . . ?
O17 Cr5 O14 C31 -75.1(8) . . . . ?
O16 Cr5 O14 C31 104.1(8) . . . . ?
F4 Cr4 O15 C36 14.6(7) . . . . ?
F3 Cr4 O15 C36 -74.0(7) . . . . ?
O13 Cr4 O15 C36 104.4(7) . . . . ?
O12 Cr4 O15 C36 -167.9(7) . . . . ?
O10 Cr4 O15 C36 -103(4) . . . . ?
F5 Cr5 O16 C36 138.0(6) . . . . ?
F4 Cr5 O16 C36 50.0(6) . . . . ?
O19 Cr5 O16 C36 -129.4(6) . . . . ?
O17 Cr5 O16 C36 -15(8) . . . . ?
O14 Cr5 O16 C36 -41.5(6) . . . . ?
F5 Cr5 O17 C41 -3.2(8) . . . . ?
F4 Cr5 O17 C41 84.8(8) . . . . ?
O19 Cr5 O17 C41 -95.9(8) . . . . ?
O14 Cr5 O17 C41 176.3(8) . . . . ?
O16 Cr5 O17 C41 150(7) . . . . ?
F6 Cr6 O18 C41 -124.2(7) . . . . ?
O23 Cr6 O18 C41 -23(4) . . . . ?
F5 Cr6 O18 C41 -35.3(7) . . . . ?
O24 Cr6 O18 C41 144.1(7) . . . . ?
O20 Cr6 O18 C41 56.2(7) . . . . ?
F5 Cr5 O19 C46 -42.3(8) . . . . ?
F4 Cr5 O19 C46 162(76) . . . . ?
O17 Cr5 O19 C46 48.8(8) . . . . ?
O14 Cr5 O19 C46 136.5(8) . . . . ?
O16 Cr5 O19 C46 -132.8(7) . . . . ?
F6 Cr6 O20 C46 -179(100) . . . . ?
O23 Cr6 O20 C46 86.5(8) . . . . ?
F5 Cr6 O20 C46 0.1(8) . . . . ?
O24 Cr6 O20 C46 179.5(8) . . . . ?
O18 Cr6 O20 C46 -90.1(8) . . . . ?
F9 Cr1 O21 C53 82.5(8) . . . . ?
F1 Cr1 O21 C53 172.3(8) . . . . ?
O22 Cr1 O21 C53 -8.4(9) . . . . ?
O1 Cr1 O21 C53 -98.2(8) . . . . ?
O3 Cr1 O21 C53 -126(9) . . . . ?
F9 Cr1 O22 C51 -81.5(9) . . . . ?
F1 Cr1 O22 C51 141(18) . . . . ?
O21 Cr1 O22 C51 8.7(9) . . . . ?
O1 Cr1 O22 C51 97.8(9) . . . . ?
O3 Cr1 O22 C51 -172.8(9) . . . . ?
F6 Cr6 O23 C58 -93.0(7) . . . . ?
F5 Cr6 O23 C58 178.2(7) . . . . ?
O24 Cr6 O23 C58 -1.2(7) . . . . ?
O20 Cr6 O23 C58 86.6(7) . . . . ?
O18 Cr6 O23 C58 166(4) . . . . ?
F6 Cr6 O24 C56 93.4(6) . . . . ?
O23 Cr6 O24 C56 2.6(7) . . . . ?
F5 Cr6 O24 C56 -44(17) . . . . ?
O20 Cr6 O24 C56 -86.6(6) . . . . ?
O18 Cr6 O24 C56 -176.7(6) . . . . ?
C1A O2 C1 O1 -38(8) . . . . ?
Cr2 O2 C1 O1 23(3) . . . . ?
C1A O2 C1 C2 141(10) . . . . ?
Cr2 O2 C1 C2 -158.8(8) . . . . ?
C1A O1 C1 O2 99(13) . . . . ?
Cr1 O1 C1 O2 7(3) . . . . ?
C1A O1 C1 C2 -80(11) . . . . ?
Cr1 O1 C1 C2 -171.5(8) . . . . ?
O2 C1 C2 C4 125.8(16) . . . . ?
O1 C1 C2 C4 -55.8(17) . . . . ?
O2 C1 C2 C5 5(2) . . . . ?
O1 C1 C2 C5 -176.3(14) . . . . ?
O2 C1 C2 C3 -114.5(17) . . . . ?
O1 C1 C2 C3 63.9(17) . . . . ?
C1 O1 C1A O2 -65(10) . . . . ?
Cr1 O1 C1A O2 31(5) . . . . ?
C1 O1 C1A C2A 113(13) . . . . ?
Cr1 O1 C1A C2A -151.4(14) . . . . ?
C1 O2 C1A O1 126(12) . . . . ?
Cr2 O2 C1A O1 -3(5) . . . . ?
C1 O2 C1A C2A -52(8) . . . . ?
Cr2 O2 C1A C2A 179.6(11) . . . . ?
O1 C1A C2A C5A -109(3) . . . . ?
O2 C1A C2A C5A 69(3) . . . . ?
O1 C1A C2A C3A 129(3) . . . . ?
O2 C1A C2A C3A -53(3) . . . . ?
O1 C1A C2A C4A 13(3) . . . . ?
O2 C1A C2A C4A -169(2) . . . . ?
Cr1 O3 C6 O4 8.5(15) . . . . ?
Cr1 O3 C6 C7 -173.9(7) . . . . ?
Cr1 O3 C6 C7A -166.3(11) . . . . ?
Cr2 O4 C6 O3 20.1(13) . . . . ?
Cr2 O4 C6 C7 -157.6(7) . . . . ?
Cr2 O4 C6 C7A -165.3(11) . . . . ?
O3 C6 C7 C9 94.9(10) . . . . ?
O4 C6 C7 C9 -87.3(10) . . . . ?
C7A C6 C7 C9 23(8) . . . . ?
O3 C6 C7 C10 -24.3(14) . . . . ?
O4 C6 C7 C10 153.5(9) . . . . ?
C7A C6 C7 C10 -96(9) . . . . ?
O3 C6 C7 C8 -147.4(10) . . . . ?
O4 C6 C7 C8 30.4(13) . . . . ?
C7A C6 C7 C8 140(9) . . . . ?
O3 C6 C7A C10A -74.5(17) . . . . ?
O4 C6 C7A C10A 110.2(16) . . . . ?
C7 C6 C7A C10A 37(8) . . . . ?
O3 C6 C7A C9A 46.8(18) . . . . ?
O4 C6 C7A C9A -128.4(15) . . . . ?
C7 C6 C7A C9A 158(10) . . . . ?
O3 C6 C7A C8A 167.2(15) . . . . ?
O4 C6 C7A C8A -8(2) . . . . ?
C7 C6 C7A C8A -82(9) . . . . ?
F1 Cr2 O5 C11 31(7) . . . . ?
F2 Cr2 O5 C11 42.7(8) . . . . ?
O4 Cr2 O5 C11 132.7(8) . . . . ?
O2 Cr2 O5 C11 -135.8(8) . . . . ?
O7 Cr2 O5 C11 -48.3(8) . . . . ?
F3 Cr3 O6 C11 -100(13) . . . . ?
F2 Cr3 O6 C11 0.0(8) . . . . ?
O8 Cr3 O6 C11 91.8(8) . . . . ?
O11 Cr3 O6 C11 -177.7(8) . . . . ?
O9 Cr3 O6 C11 -87.1(8) . . . . ?
Cr2 O5 C11 O6 -15.9(15) . . . . ?
Cr2 O5 C11 C12A 153.1(9) . . . . ?
Cr2 O5 C11 C12 172.1(7) . . . . ?
Cr3 O6 C11 O5 -12.1(16) . . . . ?
Cr3 O6 C11 C12A 178.9(9) . . . . ?
Cr3 O6 C11 C12 160.1(8) . . . . ?
O5 C11 C12 C14 104.6(13) . . . . ?
O6 C11 C12 C14 -68.4(13) . . . . ?
C12A C11 C12 C14 -171(4) . . . . ?
O5 C11 C12 C13 -136.8(12) . . . . ?
O6 C11 C12 C13 50.1(14) . . . . ?
C12A C11 C12 C13 -53(3) . . . . ?
O5 C11 C12 C15 -16.5(16) . . . . ?
O6 C11 C12 C15 170.4(11) . . . . ?
C12A C11 C12 C15 67(3) . . . . ?
O5 C11 C12A C14A 165.1(13) . . . . ?
O6 C11 C12A C14A -24.5(17) . . . . ?
C12 C11 C12A C14A 61(3) . . . . ?
O5 C11 C12A C15A 40.6(17) . . . . ?
O6 C11 C12A C15A -149.1(13) . . . . ?
C12 C11 C12A C15A -64(3) . . . . ?
O5 C11 C12A C13A -78.1(15) . . . . ?
O6 C11 C12A C13A 92.3(15) . . . . ?
C12 C11 C12A C13A 177(4) . . . . ?
Cr3 O8 C16 O7 1.2(13) . . . . ?
Cr3 O8 C16 C17 -176.0(6) . . . . ?
Cr2 O7 C16 O8 -29.6(14) . . . . ?
Cr2 O7 C16 C17 147.6(7) . . . . ?
O8 C16 C17 C18 -155.6(9) . . . . ?
O7 C16 C17 C18 26.9(12) . . . . ?
O8 C16 C17 C19 87.4(11) . . . . ?
O7 C16 C17 C19 -90.0(10) . . . . ?
O8 C16 C17 C20 -33.7(12) . . . . ?
O7 C16 C17 C20 148.8(9) . . . . ?
Cr3 O9 C21 O10 33.7(12) . . . . ?
Cr3 O9 C21 C22 -144.1(5) . . . . ?
Cr4 O10 C21 O9 1.0(11) . . . . ?
Cr4 O10 C21 C22 178.8(4) . . . . ?
O9 C21 C22 C24 67.6(9) . . . . ?
O10 C21 C22 C24 -110.4(8) . . . . ?
O9 C21 C22 C25 -49.8(9) . . . . ?
O10 C21 C22 C25 132.2(7) . . . . ?
O9 C21 C22 C23 -173.1(7) . . . . ?
O10 C21 C22 C23 8.9(10) . . . . ?
Cr4 O12 C26 O11 15.4(12) . . . . ?
Cr4 O12 C26 C27 -166.6(5) . . . . ?
Cr3 O11 C26 O12 19.1(11) . . . . ?
Cr3 O11 C26 C27 -158.9(5) . . . . ?
O12 C26 C27 C30 46.3(11) . . . . ?
O11 C26 C27 C30 -135.5(9) . . . . ?
O12 C26 C27 C28 -76.1(10) . . . . ?
O11 C26 C27 C28 102.1(9) . . . . ?
O12 C26 C27 C29 167.3(8) . . . . ?
O11 C26 C27 C29 -14.6(10) . . . . ?
Cr5 O14 C31 O13 -25.7(14) . . . . ?
Cr5 O14 C31 C32 157.7(6) . . . . ?
Cr4 O13 C31 O14 -16.3(12) . . . . ?
Cr4 O13 C31 C32 160.3(5) . . . . ?
O14 C31 C32 C34 -168.6(8) . . . . ?
O13 C31 C32 C34 14.6(11) . . . . ?
O14 C31 C32 C35 72.3(10) . . . . ?
O13 C31 C32 C35 -104.5(9) . . . . ?
O14 C31 C32 C33 -46.5(10) . . . . ?
O13 C31 C32 C33 136.7(8) . . . . ?
Cr5 O16 C36 O15 -16.9(11) . . . . ?
Cr5 O16 C36 C37 157.1(5) . . . . ?
Cr4 O15 C36 O16 -25.0(12) . . . . ?
Cr4 O15 C36 C37 161.1(5) . . . . ?
O16 C36 C37 C40 -76.1(9) . . . . ?
O15 C36 C37 C40 98.3(8) . . . . ?
O16 C36 C37 C38 164.6(7) . . . . ?
O15 C36 C37 C38 -21.0(10) . . . . ?
O16 C36 C37 C39 44.3(10) . . . . ?
O15 C36 C37 C39 -141.3(8) . . . . ?
Cr6 O18 C41 O17 3.5(12) . . . . ?
Cr6 O18 C41 C42 -178.8(5) . . . . ?
Cr5 O17 C41 O18 22.8(13) . . . . ?
Cr5 O17 C41 C42 -154.9(6) . . . . ?
O18 C41 C42 C43 2.2(12) . . . . ?
O17 C41 C42 C43 -179.9(8) . . . . ?
O18 C41 C42 C45 129.3(9) . . . . ?
O17 C41 C42 C45 -52.8(11) . . . . ?
O18 C41 C42 C44 -114.9(9) . . . . ?
O17 C41 C42 C44 63.0(9) . . . . ?
Cr6 O20 C46 O19 8.6(15) . . . . ?
Cr6 O20 C46 C47A -157.2(9) . . . . ?
Cr6 O20 C46 C47 175.6(7) . . . . ?
Cr5 O19 C46 O20 18.6(14) . . . . ?
Cr5 O19 C46 C47A -175.4(8) . . . . ?
Cr5 O19 C46 C47 -148.7(7) . . . . ?
O20 C46 C47 C48 -83.0(13) . . . . ?
O19 C46 C47 C48 85.5(12) . . . . ?
C47A C46 C47 C48 -177(3) . . . . ?
O20 C46 C47 C49 159.2(11) . . . . ?
O19 C46 C47 C49 -32.3(14) . . . . ?
C47A C46 C47 C49 65(2) . . . . ?
O20 C46 C47 C50 35.8(15) . . . . ?
O19 C46 C47 C50 -155.7(12) . . . . ?
C47A C46 C47 C50 -59(2) . . . . ?
O20 C46 C47A C48A -140.3(14) . . . . ?
O19 C46 C47A C48A 52.3(17) . . . . ?
C47 C46 C47A C48A -42(2) . . . . ?
O20 C46 C47A C49A 105.0(14) . . . . ?
O19 C46 C47A C49A -62.4(15) . . . . ?
C47 C46 C47A C49A -157(3) . . . . ?
O20 C46 C47A C50A -19.3(19) . . . . ?
O19 C46 C47A C50A 173.3(15) . . . . ?
C47 C46 C47A C50A 79(3) . . . . ?
Cr1 O22 C51 C52 -3.7(16) . . . . ?
Cr1 O22 C51 C54 173.7(7) . . . . ?
O22 C51 C52 C53 -5.5(19) . . . . ?
C54 C51 C52 C53 177.2(11) . . . . ?
Cr1 O21 C53 C52 2.9(15) . . . . ?
Cr1 O21 C53 C55 -175.1(7) . . . . ?
C51 C52 C53 O21 5.9(19) . . . . ?
C51 C52 C53 C55 -176.2(11) . . . . ?
Cr6 O24 C56 C57 -1.2(12) . . . . ?
Cr6 O24 C56 C59 -179.1(6) . . . . ?
O24 C56 C57 C58 -2.5(16) . . . . ?
C59 C56 C57 C58 175.3(10) . . . . ?
Cr6 O23 C58 C57 -1.6(13) . . . . ?
Cr6 O23 C58 C60 178.3(7) . . . . ?
C56 C57 C58 O23 4.1(16) . . . . ?
C56 C57 C58 C60 -175.9(10) . . . . ?
C72 N1 C70 C71 176.7(7) . . . . ?
C70 N1 C72 C73 -177.2(8) . . . . ?

loop_
_cell_oxdiff_twin_id
_cell_oxdiff_twin_matrix_11
_cell_oxdiff_twin_matrix_12
_cell_oxdiff_twin_matrix_13
_cell_oxdiff_twin_matrix_21
_cell_oxdiff_twin_matrix_22
_cell_oxdiff_twin_matrix_23
_cell_oxdiff_twin_matrix_31
_cell_oxdiff_twin_matrix_32
_cell_oxdiff_twin_matrix_33
1 1.0000 0.0000 0.0000 0.0000 1.0000 0.0000 0.0000 0.0000 1.0000
2 1.0000 -0.0091 -0.0001 -0.9682 -0.9954 0.0007 -0.5947 -0.0012 -0.9987
